data_4133537
loop_
_publ_author_name
'Zhang, Yuteng'
'Gan, Hongmei'
'Qin, Chao'
'Wang, Xinlong'
'Su, Zhongmin'
'Zaworotko, Michael J.'

_publ_section_title
;
 Self-Assembly of Goldberg Polyhedra from a Concave
 [WV<sub>5</sub>O<sub>11</sub>(RCO<sub>2</sub>)<sub>5</sub>(SO<sub>4</sub>)]<sup>3-</sup>
 Building Block with 5-Fold Symmetry.
;
_journal_issue 50
_journal_name_full 'Journal of the American Chemical Society'
_journal_page_first 17365
_journal_page_last 17368
_journal_paper_doi 10.1021/jacs.8b10866
_journal_volume 140
_journal_year 2018
_chemical_formula_moiety 'C480 H240 N60 O324 S10 V60 W12, C60'
_chemical_formula_sum 'C540 H240 N60 O324 S10 V60 W12'
_chemical_formula_weight 18335.11
_space_group_crystal_system tetragonal
_space_group_IT_number 131
_space_group_name_Hall '-P 4c 2'
_space_group_name_H-M_alt 'P 42/m m c'
_atom_sites_solution_hydrogens geom
_audit_creation_date 2018-06-27
_audit_creation_method
;
Olex2 1.2
(compiled 2018.05.29 svn.r3508 for OlexSys, GUI svn.r5506)
;
_cell_angle_alpha 90
_cell_angle_beta 90
_cell_angle_gamma 90
_cell_formula_units_Z 2
_cell_length_a 41.893(3)
_cell_length_b 41.893(3)
_cell_length_c 53.783(4)
_cell_measurement_temperature 173(2)
_cell_measurement_theta_max 57.470
_cell_measurement_theta_min 2.497
_cell_volume 94390(12)
_computing_cell_refinement 'SAINT+ Ver. 2016.5-0 (Bruker-AXS, 2016)'
_computing_data_collection 'APEX3 Ver. 2016.5-0 (Bruker-AXS, 2016)'
_computing_data_reduction 'SAINT+ Ver. 2016.5-0 (Bruker-AXS, 2016)'
_computing_molecular_graphics 'Olex2 (Dolomanov et al., 2009)'
_computing_publication_material 'Olex2 (Dolomanov et al., 2009)'
_computing_structure_refinement 'ShelXL (Sheldrick, 2015)'
_computing_structure_solution 'XT (Sheldrick, 2015a)'
_diffrn_ambient_temperature 173.02
_diffrn_detector 'charge-coupled device (CCD) area detector'
_diffrn_detector_area_resol_mean 7.9
_diffrn_detector_type 'Bruker APEX II'
_diffrn_measured_fraction_theta_full 0.946
_diffrn_measured_fraction_theta_max 0.946
_diffrn_measurement_device 'three-circle diffractometer'
_diffrn_measurement_device_type 'Bruker APEX II Quazar'
_diffrn_measurement_method '0.5\% \w and 0.5\% \f scans'
_diffrn_radiation_collimation 'focusing mirrors'
_diffrn_radiation_detector 'Bruker APEX II'
_diffrn_radiation_monochromator 'mirror optics'
_diffrn_radiation_probe x-ray
_diffrn_radiation_type CuK\a
_diffrn_radiation_wavelength 1.54178
_diffrn_reflns_av_R_equivalents 0.1057
_diffrn_reflns_av_unetI/netI 0.1311
_diffrn_reflns_Laue_measured_fraction_full 0.946
_diffrn_reflns_Laue_measured_fraction_max 0.946
_diffrn_reflns_limit_h_max 27
_diffrn_reflns_limit_h_min -34
_diffrn_reflns_limit_k_max 18
_diffrn_reflns_limit_k_min -44
_diffrn_reflns_limit_l_max 56
_diffrn_reflns_limit_l_min -52
_diffrn_reflns_number 120615
_diffrn_reflns_point_group_measured_fraction_full 0.946
_diffrn_reflns_point_group_measured_fraction_max 0.946
_diffrn_reflns_theta_full 57.470
_diffrn_reflns_theta_max 57.470
_diffrn_reflns_theta_min 2.497
_diffrn_source 'microfocus sealed X-ray tube'
_diffrn_source_type 'Incoatec I\ms'
_exptl_absorpt_coefficient_mu 4.095
_exptl_absorpt_correction_T_max 0.86
_exptl_absorpt_correction_T_min 0.84
_exptl_absorpt_correction_type multi-scan
_exptl_absorpt_process_details 'SADABS-2016/2 (Krause et al., 2015) was used for absorption correction.'
_exptl_crystal_colour colorless
_exptl_crystal_density_diffrn 0.645
_exptl_crystal_density_method 'not measured'
_exptl_crystal_description block
_exptl_crystal_F_000 17840
_exptl_crystal_size_max 0.24
_exptl_crystal_size_mid 0.22
_exptl_crystal_size_min 0.2
_refine_diff_density_max 3.711
_refine_diff_density_min -2.366
_refine_diff_density_rms 0.153
_refine_ls_extinction_coef 0.000009(4)
_refine_ls_extinction_expression Fc^*^=kFc[1+0.001xFc^2^\l^3^/sin(2\q)]^-1/4^
_refine_ls_extinction_method 'SHELXL-2018/1 (Sheldrick 2018)'
_refine_ls_goodness_of_fit_ref 1.013
_refine_ls_hydrogen_treatment constr
_refine_ls_matrix_type full
_refine_ls_number_parameters 1355
_refine_ls_number_reflns 32010
_refine_ls_number_restraints 15002
_refine_ls_restrained_S_all 0.873
_refine_ls_R_factor_all 0.2185
_refine_ls_R_factor_gt 0.1385
_refine_ls_shift/su_max 0.001
_refine_ls_shift/su_mean 0.000
_refine_ls_structure_factor_coef Fsqd
_refine_ls_weighting_details 'w=1/[\s^2^(Fo^2^)+(0.3500P)^2^] where P=(Fo^2^+2Fc^2^)/3'
_refine_ls_weighting_scheme calc
_refine_ls_wR_factor_gt 0.3897
_refine_ls_wR_factor_ref 0.4988
_reflns_Friedel_coverage 0.000
_reflns_number_gt 14639
_reflns_number_total 32010
_reflns_threshold_expression 'I > 2\s(I)'
_cod_data_source_file ja8b10866_si_002.cif
_cod_data_source_block GMOP-4.C60
_cod_original_cell_volume 94393(15)
_cod_database_code 4133537
_shelx_shelxl_version_number 2018/1
_shelx_space_group_comment
;
The symmetry employed for this shelxl refinement is uniquely defined
by the following loop, which should always be used as a source of
symmetry information in preference to the above space-group names.
They are only intended as comments.
;
_shelx_estimated_absorpt_t_max 0.54
_shelx_estimated_absorpt_t_min 0.21
_olex2_refinement_description
;
1. Fixed Uiso
 At 1.2 times of:
  All C(H) groups
2. Restrained distances
 W1-O1 = W2-O37 = W3-O14
 2.2 with sigma of 0.02
 S3-S4 = V1-O45 = V6-O47 = S2-O45 = S2-O47
 1.45 with sigma of 0.02
 S2-O45 = S2-O14 = S2-O47 = S2-S1
 1.45 with sigma of 0.02
 S3-O1 = S3-S4
 1.45 with sigma of 0.01
 S3-S4 = S3-O1 = S3-O42 = S3-O41
 1.45 with sigma of 0.02
 S1-O14 = S1-O40 = S1-O48
 1.45 with sigma of 0.02
 S5-O47 = S5-O14 = S5-O48
 1.45 with sigma of 0.02
 S6-O37 = S6-O46 = S6-O44
 1.45 with sigma of 0.02
 S4-O1 = S4-O49
 1.45 with sigma of 0.02
 C65-C64_$1 = C65-C64 = C64-C62 = C62-C61_$2 = C62_$1-C61_$2 = C64_$1-C62_$1
 1.38 with sigma of 0.01
 C65-C31 = C63_$2-C61_$2
 1.45 with sigma of 0.02
 N3_$1-C38_$1 = N9-C38_$1 = N9-C38 = N3-C38 = N3-C31 = N3_$1-C31
 1.38 with sigma of 0.01
 C60-C55 = C60-C58 = C58-C56 = C59-C56 = C59-C57 = C57-C55
 1.38 with sigma of 0.01
 N7-C47 = N7-C47_$3 = N2_$3-C47_$3 = N2_$3-C42 = N2-C42 = N2-C47
 1.38 with sigma of 0.01
 N7-C42
 2.75 with sigma of 0.02
 C47-N2_$3
 2.75 with sigma of 0.02
 N2-C47_$3
 2.75 with sigma of 0.02
 N2-N2_$3
 2.38 with sigma of 0.01
 N2_$3-N7
 2.38 with sigma of 0.01
 N2-N7
 2.38 with sigma of 0.01
 C47-C47_$3
 2.38 with sigma of 0.01
 C1F-C1E \\sim C1H-C1G \\sim C1I-C1A \\sim C1K-C1J \\sim C1L-C1B \\sim C1M-C1N
\\sim C1O-C1C \\sim C1Q-C1P
 \\sim C1R-C1D \\sim C1S-C1T \\sim C1V-C1W \\sim C1X-C1Y \\sim C1Z-C2A \\sim
C2B-C2C \\sim C2D-C2E \\sim C2G-
 C2F \\sim C2I-C2H \\sim C2K-C2J \\sim C2M-C2L \\sim C2N-C1U \\sim C2P-C2O
\\sim C2R-C2S \\sim C2T-C3F ~
 C2U-C2V \\sim C2Y-C2X \\sim C2Z-C3H \\sim C3B-C3A \\sim C3C-C3D \\sim C3E-C2Q
\\sim C3G-C2W
 with sigma of 0.02
 C1A-C1E \\sim C1B-C1A \\sim C1C-C1D \\sim C1C-C1B \\sim C1E-C1D \\sim C1F-C1T
\\sim C1G-C1F \\sim C1G-C1V
 \\sim C1H-C1Y \\sim C1I-C1H \\sim C1J-C1I \\sim C1J-C1Z \\sim C1K-C2C \\sim
C1L-C1K \\sim C1M-C2D \\sim C1M-
 C1L \\sim C1N-C2G \\sim C1O-C1P \\sim C1O-C1N \\sim C1Q-C2K \\sim C1R-C1Q
\\sim C1S-C2L \\sim C1S-C1R ~
 C1T-C1U \\sim C1V-C1U \\sim C1W-C1X \\sim C1Z-C1Y \\sim C2A-C2B \\sim C2D-C2C
\\sim C2E-C2V \\sim C2E-C2F
 \\sim C2H-C1P \\sim C2H-C2G \\sim C2I-C2J \\sim C2L-C2K \\sim C2M-C2N \\sim
C2N-C2O \\sim C2P-C1W \\sim C2P-
 C2Q \\sim C2R-C1X \\sim C2R-C2Q \\sim C2S-C2T \\sim C2S-C2A \\sim C2T-C2U
\\sim C2U-C2B \\sim C2V-C2W ~
 C2X-C2W \\sim C2X-C2F \\sim C2Y-C2I \\sim C2Z-C2Y \\sim C3A-C2Z \\sim C3A-C2J
\\sim C3B-C2M \\sim C3C-C3B
 \\sim C3C-C2O \\sim C3E-C3F \\sim C3E-C3D \\sim C3G-C3H \\sim C3G-C3F \\sim
C3H-C3D
 with sigma of 0.02
 C1B-C1E \\sim C1H-C1J \\sim C1M-C2C \\sim C1O-C2H \\sim C1R-C2K \\sim C1T-C1V
\\sim C1X-C2Q \\sim C2A-C2T
 \\sim C2F-C2V \\sim C2M-C2O \\sim C2Y-C3A \\sim C3D-C3G \\sim C1B-C1D \\sim
C1C-C1E \\sim C1F-C1V \\sim C1G-
 C1T \\sim C1H-C1Z \\sim C1J-C1Y \\sim C1K-C1M \\sim C1L-C2C \\sim C1N-C2H
\\sim C1O-C2G \\sim C1R-C2L ~
 C1S-C2K \\sim C1W-C2Q \\sim C1X-C2P \\sim C2A-C2U \\sim C2B-C2T \\sim C2F-C2W
\\sim C2I-C3A \\sim C2J-C2Y
 \\sim C2M-C3C \\sim C2O-C3B \\sim C2V-C2X \\sim C3D-C3F \\sim C3E-C3G \\sim
C1A-C1C \\sim C1A-C1D \\sim C1F-
 C1U \\sim C1G-C1U \\sim C1I-C1Y \\sim C1I-C1Z \\sim C1K-C2D \\sim C1L-C2D
\\sim C1N-C1P \\sim C1P-C2G ~
 C1Q-C2L \\sim C1Q-C1S \\sim C1W-C2R \\sim C2B-C2S \\sim C2E-C2W \\sim C2E-C2X
\\sim C2I-C2Z \\sim C2J-C2Z
 \\sim C2N-C3B \\sim C2N-C3C \\sim C2P-C2R \\sim C2S-C2U \\sim C3E-C3H \\sim
C3F-C3H
 with sigma of 0.04
 C1A-C1L \\sim C1A-C1F \\sim C1B-C1O \\sim C1B-C1M \\sim C1C-C1P \\sim C1D-C1Q
\\sim C1E-C1T \\sim C1E-C1R
 \\sim C1G-C1I \\sim C1H-C1V \\sim C1H-C1X \\sim C1I-C1K \\sim C1J-C2A \\sim
C1J-C2C \\sim C1M-C1O \\sim C1N-
 C2D \\sim C1P-C2I \\sim C1Q-C2J \\sim C1R-C1T \\sim C1S-C1U \\sim C1U-C1W
\\sim C1V-C1X \\sim C1Y-C2R ~
 C1Z-C2S \\sim C2A-C2C \\sim C2B-C2D \\sim C2E-C2U \\sim C2E-C2G \\sim C2F-C2H
\\sim C2F-C2Y \\sim C2H-C2Y
 \\sim C2K-C3A \\sim C2K-C2M \\sim C2L-C2N \\sim C2M-C3A \\sim C2N-C2P \\sim
C2O-C3D \\sim C2O-C2Q \\sim C2Q-
 C3D \\sim C2R-C3E \\sim C2S-C3F \\sim C2T-C2V \\sim C2T-C3G \\sim C2V-C3G
\\sim C2W-C3H \\sim C2X-C2Z ~
 C2Z-C3B \\sim C3C-C3H \\sim C1A-C1H \\sim C1A-C1J \\sim C1B-C1K \\sim C1B-C1I
\\sim C1C-C1R \\sim C1D-C1O
 \\sim C1E-C1I \\sim C1E-C1G \\sim C1F-C1H \\sim C1J-C1L \\sim C1M-C2E \\sim
C1M-C2G \\sim C1N-C2F \\sim C1O-
 C1Q \\sim C1P-C2K \\sim C1P-C1R \\sim C1Q-C2H \\sim C1S-C2M \\sim C1T-C2L
\\sim C1T-C2N \\sim C1U-C2M ~
 C1U-C2O \\sim C1V-C2P \\sim C1V-C2N \\sim C1W-C2O \\sim C1X-C2S \\sim C1X-C1Z
\\sim C1Y-C2A \\sim C2A-C2R
 \\sim C2B-C2V \\sim C2C-C2U \\sim C2C-C2E \\sim C2D-C2V \\sim C2D-C2F \\sim
C2H-C2J \\sim C2I-C2K \\sim C2Q-
 C2S \\sim C2Q-C3F \\sim C2R-C2T \\sim C2T-C3E \\sim C2W-C2Y \\sim C2X-C3G
\\sim C2Y-C3H \\sim C2Z-C3D ~
 C2Z-C3G \\sim C3A-C3C \\sim C3A-C3H \\sim C3B-C3D \\sim C1C-C1L \\sim C1C-C1N
\\sim C1D-C1S \\sim C1D-C1F
 \\sim C1F-C1S \\sim C1G-C1W \\sim C1G-C1Y \\sim C1K-C2B \\sim C1K-C1Z \\sim
C1L-C1N \\sim C1W-C1Y \\sim C1Z-
 C2B \\sim C2G-C2I \\sim C2G-C2X \\sim C2I-C2X \\sim C2J-C2L \\sim C2J-C3B
\\sim C2L-C3B \\sim C2P-C3C ~
 C2P-C3E \\sim C2U-C2W \\sim C2U-C3F \\sim C2W-C3F \\sim C3C-C3E
 with sigma of 0.04
3. Restrained planarity
 C65, C64, C62, C61_$2, C62_$1, C64_$1
 with sigma of 0.1
 N3_$1, C38_$1, N9, C38, N3, C31
 with sigma of 0.1
 C55, C60, C58, C56, C59, C57
 with sigma of 0.1
 N7, C47_$3, N2_$3, C42, N2, C47
 with sigma of 0.1
 C21, C49, C52, C46, C22, C26, N7, C47, N2, C42, C37, C45, C36, C13
 with sigma of 0.05
 C1A, C1E, C1F, C1I
 with sigma of 0.1
 C1A, C1B, C1C, C1E
 with sigma of 0.1
 C1A, C1B, C1K, C1L
 with sigma of 0.1
 C1A, C1E, C1F, C1G
 with sigma of 0.1
 C1B, C1J, C1K, C1L
 with sigma of 0.1
 C1D, C1E, C1F, C1R
 with sigma of 0.1
 C1E, C1F, C1G, C1H
 with sigma of 0.1
 C1F, C1G, C1T, C1U
 with sigma of 0.1
 C1G, C1H, C1V, C1W
 with sigma of 0.1
 C1H, C1I, C1J, C1Y
 with sigma of 0.1
 C1H, C1I, C1Y, C1Z
 with sigma of 0.1
 C1K, C1M, C2C, C2D
 with sigma of 0.1
 C1K, C1L, C2C, C2D
 with sigma of 0.1
 C1N, C1O, C2G, C2H
 with sigma of 0.1
 C1N, C1O, C1P, C2G
 with sigma of 0.1
 C1Q, C1R, C1S, C2K
 with sigma of 0.1
 C1Q, C1R, C2K, C2L
 with sigma of 0.1
 C1X, C1Y, C1Z, C2R
 with sigma of 0.1
 C1Y, C1Z, C2A, C2S
 with sigma of 0.1
 C2A, C2B, C2S, C2T
 with sigma of 0.1
 C2A, C2S, C2T, C2U
 with sigma of 0.1
 C2E, C2V, C2W, C2X
 with sigma of 0.1
 C2F, C2G, C2X, C2Y
 with sigma of 0.1
 C2F, C2V, C2W, C2X
 with sigma of 0.1
 C2H, C2I, C2X, C2Y
 with sigma of 0.1
 C2J, C2Y, C2Z, C3A
 with sigma of 0.1
 C2M, C2N, C3B, C3C
 with sigma of 0.1
 C2M, C2N, C2O, C3B
 with sigma of 0.1
 C2O, C2P, C3C, C3D
 with sigma of 0.1
 C2O, C2P, C2Q, C3E
 with sigma of 0.1
 C2T, C2U, C2V, C3F
 with sigma of 0.1
 C2T, C2U, C2V, C2W
 with sigma of 0.1
 C2W, C2Z, C3G, C3H
 with sigma of 0.1
 C2X, C2Y, C2Z, C3H
 with sigma of 0.1
4. Uiso/Uaniso restraints and constraints
C1 \\sim C2 \\sim C3 \\sim C4 \\sim C5 \\sim C6 \\sim C7 \\sim C8 \\sim C9
\\sim C10 \\sim C11 \\sim C12 \\sim C13 \\sim C14 \\sim C15 \\sim C16 \\sim C17
\\sim C18 \\sim C19 \\sim C20 \\sim C21 \\sim C22 \\sim C23 \\sim C32 \\sim C51
\\sim C33 \\sim C43 \\sim C50 \\sim C24 \\sim C25 \\sim C26 \\sim C27 \\sim C28
\\sim C29 \\sim C30 \\sim C31 \\sim C34 \\sim C35 \\sim C36 \\sim C37 \\sim C38
\\sim C39 \\sim C40 \\sim C41 \\sim C42 \\sim C44 \\sim C45 \\sim C46 \\sim C47
\\sim C48 \\sim C49 \\sim C52 \\sim C53 \\sim C54 \\sim C55 \\sim C56 \\sim C57
\\sim C58 \\sim C59 \\sim C60 \\sim C61 \\sim C62 \\sim C63 \\sim C64 \\sim C65
\\sim C66 \\sim C1A \\sim C1B \\sim C1C \\sim C1D \\sim C1E \\sim C1F \\sim C1G
\\sim C1H \\sim C1I \\sim C1J \\sim C1K \\sim C1L \\sim C1M \\sim C1N \\sim C1O
\\sim C1P \\sim C1Q \\sim C1R \\sim C1S \\sim C1T \\sim C1U \\sim C1V \\sim C1W
\\sim C1X \\sim C1Y \\sim C1Z \\sim C2A \\sim C2B \\sim C2C \\sim C2D \\sim C2E
\\sim C2F \\sim C2G \\sim C2H \\sim C2I \\sim C2J \\sim C2K \\sim C2L \\sim C2M
\\sim C2N \\sim C2O \\sim C2P \\sim C2Q \\sim C2R \\sim C2S \\sim C2T \\sim C2U
\\sim C2V \\sim C2W \\sim C2X \\sim C2Y \\sim C2Z \\sim C3A \\sim C3B \\sim C3C
\\sim C3D \\sim C3E \\sim C3F \\sim C3G \\sim C3H \\sim O1 \\sim O2 \\sim O3
\\sim O4 \\sim O5 \\sim O6 \\sim O7 \\sim O8 \\sim O9 \\sim O10 \\sim O11 \\sim
O12 \\sim O13 \\sim O14 \\sim O15 \\sim O16 \\sim O17 \\sim O18 \\sim O19 \\sim
O20 \\sim O21 \\sim O22 \\sim O23 \\sim O24 \\sim O25 \\sim O26 \\sim O27 \\sim
O28 \\sim O29 \\sim O30 \\sim O31 \\sim O32 \\sim O33 \\sim O34 \\sim O35 \\sim
O36 \\sim O37 \\sim O38 \\sim O39 \\sim O40 \\sim O41 \\sim O42 \\sim O43 \\sim
O44 \\sim O45 \\sim O46 \\sim O47 \\sim O48 \\sim O49 \\sim N1 \\sim N2 \\sim
N3 \\sim N7 \\sim N8 \\sim N9 \\sim N4 \\sim N5 \\sim N6 \\sim S1 \\sim S2
\\sim S3 \\sim S4 \\sim S5 \\sim S6: within 3.8A with sigma of 0.01 and sigma
for terminal atoms of 0.03
C1A \\sim C1B \\sim C1C \\sim C1D \\sim C1E \\sim C1F \\sim C1G \\sim C1H \\sim
C1I \\sim C1J \\sim C1K \\sim C1L \\sim C1M \\sim C1N \\sim C1O \\sim C1P \\sim
C1Q \\sim C1R \\sim C1S \\sim C1T \\sim C1U \\sim C1V \\sim C1W \\sim C1X \\sim
C1Y \\sim C1Z \\sim C2A \\sim C2B \\sim C2C \\sim C2D \\sim C2E \\sim C2F \\sim
C2G \\sim C2H \\sim C2I \\sim C2J \\sim C2K \\sim C2L \\sim C2M \\sim C2N \\sim
C2O \\sim C2P \\sim C2Q \\sim C2R \\sim C2S \\sim C2T \\sim C2U \\sim C2V \\sim
C2W \\sim C2X \\sim C2Y \\sim C2Z \\sim C3A \\sim C3B \\sim C3C \\sim C3D \\sim
C3E \\sim C3F \\sim C3G \\sim C3H: within 2A with sigma of 0.04 and sigma for
terminal atoms of 0.08
Uanis(C31) \\sim Ueq, Uanis(C62) \\sim Ueq, Uanis(C64) \\sim Ueq, Uanis(C65)
\\sim Ueq: with sigma of 0.01 and sigma for terminal atoms of 0.005
5. Rigid body (RIGU) restrains
 C1A, C1B, C1C, C1D, C1E, C1F, C1G, C1H, C1I, C1J, C1K, C1L, C1M, C1N, C1O,
 C1P, C1Q, C1R, C1S, C1T, C1U, C1V, C1W, C1X, C1Y, C1Z, C2A, C2B, C2C, C2D, C2E,
  C2F, C2G, C2H, C2I, C2J, C2K, C2L, C2M, C2N, C2O, C2P, C2Q, C2R, C2S, C2T,
 C2U, C2V, C2W, C2X, C2Y, C2Z, C3A, C3B, C3C, C3D, C3E, C3F, C3G, C3H
 with sigma for 1-2 distances of 0.004 and sigma for 1-3 distances of 0.004
6. Others
 Fixed Sof: S1(0.125) S2(0.25) S3(0.25) S4(0.25) S5(0.125) S6(0.25) C1A(0.125)
 C1B(0.125) C1C(0.125) C1D(0.125) C1E(0.125) C1F(0.125) C1G(0.125) C1H(0.125)
 C1I(0.125) C1J(0.125) C1K(0.125) C1L(0.125) C1M(0.125) C1N(0.125) C1O(0.125)
 C1P(0.125) C1Q(0.125) C1R(0.125) C1S(0.125) C1T(0.125) C1U(0.125) C1V(0.125)
 C1W(0.125) C1X(0.125) C1Y(0.125) C1Z(0.125) C2A(0.125) C2B(0.125) C2C(0.125)
 C2D(0.125) C2E(0.125) C2F(0.125) C2G(0.125) C2H(0.125) C2I(0.125) C2J(0.125)
 C2K(0.125) C2L(0.125) C2M(0.125) C2N(0.125) C2O(0.125) C2P(0.125) C2Q(0.125)
 C2R(0.125) C2S(0.125) C2T(0.125) C2U(0.125) C2V(0.125) C2W(0.125) C2X(0.125)
 C2Y(0.125) C2Z(0.125) C3A(0.125) C3B(0.125) C3C(0.125) C3D(0.125) C3E(0.125)
 C3F(0.125) C3G(0.125) C3H(0.125)
7.a Aromatic/amide H refined with riding coordinates:
 C15(H15), C16(H16), C18(H18), C19(H19), C20(H20), C22(H22), C32(H32),
 C51(H51), C43(H43), C50(H50), C24(H24), C26(H26), C27(H27), C28(H28), C30(H30),
  C35(H35), C36(H36), C39(H39), C41(H41), C44(H44), C45(H45), C49(H49),
 C52(H52), C53(H53), C57(H57), C58(H58), C59(H59), C60(H60), C62(H62), C64(H64)
7.b Fitted hexagon refined as free rotating group:
 C10(N4,C11,N5,C12,N6), C14(C15,C16,C17,C18,C19), C23(C32,C51,C33,C43,C50)
;

loop_
_space_group_symop_operation_xyz
'x, y, z'
'-x, -y, z'
'-y, x, z+1/2'
'y, -x, z+1/2'
'-x, y, -z'
'x, -y, -z'
'y, x, -z+1/2'
'-y, -x, -z+1/2'
'-x, -y, -z'
'x, y, -z'
'y, -x, -z-1/2'
'-y, x, -z-1/2'
'x, -y, z'
'-x, y, z'
'-y, -x, z-1/2'
'y, x, z-1/2'

loop_
_atom_site_label
_atom_site_type_symbol
_atom_site_fract_x
_atom_site_fract_y
_atom_site_fract_z
_atom_site_U_iso_or_equiv
_atom_site_adp_type
_atom_site_occupancy
_atom_site_site_symmetry_order
_atom_site_calc_flag
_atom_site_refinement_flags_posn
_atom_site_refinement_flags_adp
_atom_site_refinement_flags_occupancy
_atom_site_disorder_assembly
_atom_site_disorder_group
W1 W 0.000000 0.09708(2) 0.30682(2) 0.0731(4) Uani 1 2 d DS T P . .
W2 W 0.39535(3) 0.74653(2) 0.500000 0.0744(4) Uani 1 2 d DS T P . .
W3 W 0.24533(3) 0.500000 0.18885(2) 0.0761(4) Uani 1 2 d DS T P . .
V1 V 0.21614(7) 0.43087(7) 0.19229(4) 0.0769(8) Uani 1 1 d D . . . .
V2 V 0.39049(7) 0.71717(6) 0.44632(5) 0.0769(8) Uani 1 1 d . . . . .
V3 V 0.41659(10) 0.67462(9) 0.500000 0.0785(11) Uani 1 2 d S T P . .
V4 V 0.04251(6) 0.14399(6) 0.27550(5) 0.0739(8) Uani 1 1 d . . . . .
V5 V 0.34840(6) 0.78670(6) 0.46652(5) 0.0765(8) Uani 1 1 d . . . . .
V6 V 0.28490(7) 0.45731(6) 0.22548(5) 0.0778(8) Uani 1 1 d D . . . .
V7 V 0.000000 0.07440(9) 0.36274(7) 0.0809(11) Uani 1 2 d S T P . .
V8 V 0.17310(10) 0.500000 0.17313(7) 0.0827(12) Uani 1 2 d S T P . .
V9 V 0.06852(7) 0.10282(7) 0.33034(5) 0.0836(9) Uani 1 1 d . . . . .
S1 S 0.1894(5) 0.500000 0.2361(4) 0.138(2) Uani 0.25 2 d DS TU P . .
S2 S 0.2121(4) 0.4737(3) 0.2376(3) 0.1361(19) Uani 0.25 1 d D U . . .
S3 S 0.000000 0.1546(4) 0.3514(2) 0.147(2) Uani 0.5 2 d DS TU P . .
S4 S 0.000000 0.1725(4) 0.3282(3) 0.144(2) Uani 0.5 2 d DS TU P . .
S5 S 0.2284(6) 0.500000 0.2490(4) 0.137(2) Uani 0.25 2 d DS TU P . .
S6 S 0.3230(4) 0.7147(4) 0.500000 0.143(3) Uani 0.5 2 d DS TU P . .
O1 O 0.000000 0.1409(3) 0.3270(3) 0.134(2) Uani 1 2 d DS TU P . .
O2 O 0.2081(3) 0.4716(3) 0.1784(2) 0.1265(19) Uani 1 1 d . U . . .
O3 O 0.3633(4) 0.7842(4) 0.500000 0.127(3) Uani 1 2 d S TU P . .
O4 O 0.3824(3) 0.7550(3) 0.4644(2) 0.123(2) Uani 1 1 d . U . . .
O5 O 0.2538(3) 0.4538(3) 0.1992(2) 0.1254(19) Uani 1 1 d . U . . .
O6 O 0.000000 0.1275(4) 0.2766(3) 0.126(3) Uani 1 2 d S TU P . .
O7 O 0.0454(3) 0.1114(3) 0.3002(2) 0.1232(19) Uani 1 1 d . U . . .
O8 O 0.000000 0.0617(3) 0.2916(3) 0.090(4) Uani 1 2 d S TU P . .
O9 O 0.0284(3) 0.0836(3) 0.3349(2) 0.128(2) Uani 1 1 d . U . . .
O10 O 0.2827(4) 0.500000 0.2125(3) 0.127(2) Uani 1 2 d S TU P . .
O11 O 0.0581(3) 0.1325(3) 0.25180(19) 0.110(3) Uani 1 1 d . U . . .
O12 O 0.4306(3) 0.7685(4) 0.500000 0.097(4) Uani 1 2 d S TU P . .
O13 O 0.4105(3) 0.7093(3) 0.5219(2) 0.107(3) Uani 1 1 d . U . . .
O14 O 0.2179(4) 0.500000 0.2234(3) 0.132(2) Uani 1 2 d DS TU P . .
O15 O 0.2226(3) 0.4039(3) 0.2226(2) 0.1274(19) Uani 1 1 d . U . . .
O16 O 0.2650(4) 0.500000 0.1626(3) 0.120(5) Uani 1 2 d S TU P . .
O17 O 0.4180(3) 0.7252(3) 0.42779(19) 0.114(4) Uani 1 1 d . U . . .
O18 O 0.3825(3) 0.6709(3) 0.4405(2) 0.123(2) Uani 1 1 d . U . . .
O19 O 0.000000 0.0374(4) 0.3679(3) 0.132(5) Uani 1 2 d S TU P . .
O20 O 0.0954(2) 0.0758(3) 0.3251(2) 0.107(3) Uani 1 1 d . U . . .
O21 O 0.3173(3) 0.4429(3) 0.2159(2) 0.112(3) Uani 1 1 d . U . . .
O22 O 0.0313(3) 0.0918(3) 0.3870(2) 0.131(2) Uani 1 1 d . U . . .
O23 O 0.3994(3) 0.6438(3) 0.4749(2) 0.122(2) Uani 1 1 d . U . . .
O24 O 0.1696(3) 0.4247(3) 0.1974(2) 0.131(2) Uani 1 1 d . U . . .
O25 O 0.2627(3) 0.4217(3) 0.2447(2) 0.1297(19) Uani 1 1 d . U . . .
O26 O 0.0786(3) 0.1692(3) 0.2920(2) 0.125(2) Uani 1 1 d . U . . .
O27 O 0.0278(3) 0.1875(3) 0.2662(2) 0.128(2) Uani 1 1 d . U . . .
O28 O 0.2257(3) 0.4069(3) 0.1704(2) 0.117(4) Uani 1 1 d . U . . .
O29 O 0.4541(4) 0.6664(4) 0.500000 0.114(5) Uani 1 2 d S TU P . .
O30 O 0.3036(3) 0.7972(3) 0.4787(2) 0.134(3) Uani 1 1 d . U . . .
O31 O 0.2938(3) 0.4724(3) 0.2597(2) 0.128(2) Uani 1 1 d . U . . .
O32 O 0.0739(3) 0.1107(3) 0.3662(2) 0.134(2) Uani 1 1 d . U . . .
O33 O 0.1647(4) 0.500000 0.1440(3) 0.126(5) Uani 1 2 d S TU P . .
O34 O 0.0944(3) 0.1435(3) 0.3254(2) 0.128(2) Uani 1 1 d . U . . .
O35 O 0.3594(3) 0.8191(3) 0.45489(17) 0.113(4) Uani 1 1 d . U . . .
O36 O 0.1422(3) 0.4671(3) 0.1857(2) 0.136(2) Uani 1 1 d . U . . .
O37 O 0.3542(4) 0.7152(4) 0.500000 0.129(2) Uani 1 2 d DS TU P . .
O38 O 0.3513(3) 0.2769(3) 0.4253(2) 0.122(3) Uani 1 1 d . U . . .
O39 O 0.3250(3) 0.2339(3) 0.4378(2) 0.120(3) Uani 1 1 d . U . . .
O40 O 0.1702(4) 0.500000 0.2142(3) 0.141(2) Uani 1 2 d DS TU P . .
O41 O 0.0355(3) 0.1477(3) 0.3419(2) 0.1455(19) Uani 1 1 d D U . . .
O42 O 0.000000 0.1226(4) 0.3636(3) 0.145(2) Uani 1 2 d DS TU P . .
O43 O 0.3438(3) 0.7005(3) 0.4688(2) 0.145(2) Uani 1 1 d . U . . .
O44 O 0.3046(6) 0.6856(5) 0.500000 0.197(7) Uani 1 2 d DS TU P . .
O45 O 0.2008(3) 0.4503(3) 0.2196(2) 0.1433(18) Uani 1 1 d D U . . .
O46 O 0.3175(3) 0.7431(3) 0.4824(2) 0.151(2) Uani 1 1 d D U . . .
O47 O 0.2484(3) 0.4706(3) 0.2390(2) 0.1451(18) Uani 1 1 d D U . . .
O48 O 0.1958(5) 0.500000 0.2629(3) 0.147(2) Uani 1 2 d DS TU P . .
O49 O 0.000000 0.1939(5) 0.3507(3) 0.155(3) Uani 1 2 d DS TU P . .
N1 N 0.0276(4) 0.3432(4) 0.2221(3) 0.134(3) Uani 1 1 d . U . . .
N2 N 0.3468(3) 0.52848(10) 0.3815(2) 0.135(2) Uani 1 1 d D U . . .
N3 N 0.1498(3) 0.1438(4) 0.4773(2) 0.136(3) Uani 1 1 d D U . . .
N7 N 0.3646(4) 0.500000 0.4174(2) 0.136(3) Uani 1 2 d DS TU P . .
N8 N 0.000000 0.3883(5) 0.2081(5) 0.136(3) Uani 1 2 d S TU P . .
N9 N 0.1033(5) 0.1250(5) 0.500000 0.136(3) Uani 1 2 d DS TU P . .
C1 C 0.3882(5) 0.6467(5) 0.4531(4) 0.127(2) Uani 1 1 d . U . . .
C2 C 0.2418(5) 0.4041(5) 0.2407(4) 0.129(2) Uani 1 1 d . U . . .
C3 C 0.0948(5) 0.1654(5) 0.3101(4) 0.125(2) Uani 1 1 d . U . . .
C4 C 0.000000 0.2342(7) 0.2557(5) 0.127(3) Uani 1 2 d S TU P . .
C5 C 0.000000 0.2017(8) 0.2656(6) 0.130(3) Uani 1 2 d S TU P . .
C6 C 0.0566(6) 0.1054(5) 0.3857(4) 0.135(2) Uani 1 1 d . U . . .
C7 C 0.1459(6) 0.4422(6) 0.1949(4) 0.134(2) Uani 1 1 d . U . . .
C8 C 0.2282(5) 0.3253(5) 0.2910(4) 0.126(2) Uani 1 1 d . U . . .
C9 C 0.2353(5) 0.3763(5) 0.2583(4) 0.125(2) Uani 1 1 d . U . . .
C10 C 0.2235(3) 0.3015(2) 0.30957(18) 0.127(2) Uani 1 1 d . U . . .
N4 N 0.2448(2) 0.2978(3) 0.3292(2) 0.125(2) Uani 1 1 d G U . . .
C11 C 0.2412(2) 0.2726(3) 0.34566(18) 0.126(2) Uani 1 1 d G U . . .
N5 N 0.2164(3) 0.2509(2) 0.34256(19) 0.125(2) Uani 1 1 d G U . . .
C12 C 0.1951(2) 0.2546(2) 0.3230(2) 0.126(2) Uani 1 1 d G U . . .
N6 N 0.1986(2) 0.2799(3) 0.30647(17) 0.126(2) Uani 1 1 d G U . . .
C13 C 0.3083(6) 0.500000 0.2961(5) 0.130(3) Uani 1 2 d S TU P . .
C14 C 0.1712(3) 0.2319(3) 0.3200(2) 0.125(2) Uani 1 1 d . U . . .
C15 C 0.1497(3) 0.2358(3) 0.3005(2) 0.127(2) Uani 1 1 d G U . . .
H15 H 0.152057 0.252697 0.289474 0.152 Uiso 1 1 calc R . . . .
C16 C 0.1245(3) 0.2144(3) 0.2976(2) 0.126(2) Uani 1 1 d G U . . .
H16 H 0.110133 0.217052 0.284633 0.151 Uiso 1 1 calc R . . . .
C17 C 0.1210(3) 0.1892(3) 0.3142(2) 0.125(2) Uani 1 1 d G U . . .
C18 C 0.1425(3) 0.1853(3) 0.3336(2) 0.127(2) Uani 1 1 d G U . . .
H18 H 0.140093 0.168383 0.344635 0.152 Uiso 1 1 calc R . . . .
C19 C 0.1676(3) 0.2066(3) 0.33648(19) 0.127(2) Uani 1 1 d G U . . .
H19 H 0.182017 0.204028 0.349477 0.152 Uiso 1 1 calc R . . . .
C20 C 0.2541(5) 0.3452(5) 0.2933(4) 0.126(2) Uani 1 1 d . U . . .
H20 H 0.269783 0.340813 0.305001 0.152 Uiso 1 1 calc R . . . .
C21 C 0.3783(4) 0.6156(5) 0.4420(3) 0.127(2) Uani 1 1 d . U . . .
C22 C 0.3600(4) 0.5875(5) 0.4054(3) 0.132(2) Uani 1 1 d . U . . .
H22 H 0.350817 0.588330 0.389689 0.158 Uiso 1 1 calc R . . . .
C23 C 0.0745(3) 0.1127(3) 0.41058(19) 0.135(2) Uani 1 1 d . U . . .
C32 C 0.0596(2) 0.1049(3) 0.4329(3) 0.134(2) Uani 1 1 d G U . . .
H32 H 0.039576 0.095377 0.432771 0.161 Uiso 1 1 calc R . . . .
C51 C 0.0747(3) 0.1113(3) 0.45533(19) 0.137(3) Uani 1 1 d G U . . .
H51 H 0.064819 0.106098 0.470245 0.164 Uiso 1 1 calc R . . . .
C33 C 0.1047(3) 0.1256(3) 0.45548(19) 0.135(2) Uani 1 1 d G U . . .
C43 C 0.1195(2) 0.1334(3) 0.4332(3) 0.135(3) Uani 1 1 d G U . . .
H43 H 0.139587 0.142962 0.433289 0.162 Uiso 1 1 calc R . . . .
C50 C 0.1044(3) 0.1270(3) 0.41073(19) 0.134(2) Uani 1 1 d G U . . .
H50 H 0.114345 0.132240 0.395814 0.161 Uiso 1 1 calc R . . . .
C24 C 0.2072(5) 0.3298(5) 0.2717(3) 0.126(2) Uani 1 1 d . U . . .
H24 H 0.190749 0.315281 0.268815 0.152 Uiso 1 1 calc R . . . .
C25 C 0.000000 0.2970(8) 0.2343(6) 0.132(3) Uani 1 2 d S TU P . .
C26 C 0.3665(4) 0.6141(5) 0.4174(4) 0.128(2) Uani 1 1 d . U . . .
H26 H 0.363118 0.633325 0.409151 0.154 Uiso 1 1 calc R . . . .
C27 C 0.2110(5) 0.3561(5) 0.2568(3) 0.125(2) Uani 1 1 d . U . . .
H27 H 0.195404 0.360026 0.244890 0.151 Uiso 1 1 calc R . . . .
C28 C 0.0273(5) 0.2508(5) 0.2500(4) 0.129(3) Uani 1 1 d . U . . .
H28 H 0.046963 0.241210 0.252863 0.155 Uiso 1 1 calc R . . . .
C29 C 0.1151(5) 0.4230(5) 0.2004(4) 0.133(2) Uani 1 1 d . U . . .
C30 C 0.2569(5) 0.3724(5) 0.2777(3) 0.127(2) Uani 1 1 d . U . . .
H30 H 0.272932 0.387399 0.280386 0.152 Uiso 1 1 calc R . . . .
C31 C 0.1640(5) 0.1499(6) 0.500000 0.135(3) Uani 1 2 d DS TU P . .
C34 C 0.0557(5) 0.3901(5) 0.2086(4) 0.135(2) Uani 1 1 d . U . . .
C35 C 0.0264(5) 0.2814(5) 0.2402(4) 0.131(3) Uani 1 1 d . U . . .
H35 H 0.045722 0.291703 0.237537 0.157 Uiso 1 1 calc R . . . .
C36 C 0.3119(5) 0.5291(5) 0.3088(3) 0.131(3) Uani 1 1 d . U . . .
H36 H 0.305868 0.547990 0.300946 0.157 Uiso 1 1 calc R . . . .
C37 C 0.3324(6) 0.500000 0.3463(5) 0.133(3) Uani 1 2 d S TU P . .
C38 C 0.1194(3) 0.1311(3) 0.4782(3) 0.134(3) Uani 1 1 d D U . . .
C39 C 0.0560(5) 0.4227(5) 0.2013(4) 0.134(3) Uani 1 1 d . U . . .
H39 H 0.037027 0.434196 0.200829 0.161 Uiso 1 1 calc R . . . .
C40 C 0.000000 0.3313(7) 0.2310(6) 0.134(3) Uani 1 2 d S TU P . .
C41 C 0.1154(5) 0.3910(5) 0.2089(4) 0.132(2) Uani 1 1 d . U . . .
H41 H 0.134875 0.380655 0.210861 0.158 Uiso 1 1 calc R . . . .
C42 C 0.3437(5) 0.500000 0.3694(3) 0.134(3) Uani 1 2 d DS TU P . .
C44 C 0.0841(5) 0.4373(5) 0.1949(4) 0.134(2) Uani 1 1 d . U . . .
H44 H 0.083452 0.456946 0.186771 0.161 Uiso 1 1 calc R . . . .
C45 C 0.3241(4) 0.5303(5) 0.3325(4) 0.134(3) Uani 1 1 d . U . . .
H45 H 0.327333 0.549946 0.340110 0.161 Uiso 1 1 calc R . . . .
C46 C 0.3672(4) 0.5575(5) 0.4166(4) 0.133(2) Uani 1 1 d . U . . .
C47 C 0.3584(3) 0.52836(10) 0.4053(2) 0.134(2) Uani 1 1 d D U . . .
C48 C 0.0263(5) 0.3744(5) 0.2151(4) 0.134(3) Uani 1 1 d . U . . .
C49 C 0.3834(3) 0.5872(5) 0.4528(3) 0.129(2) Uani 1 1 d . U . . .
H49 H 0.391323 0.587738 0.468945 0.155 Uiso 1 1 calc R . . . .
C52 C 0.3785(3) 0.5578(5) 0.4428(3) 0.135(2) Uani 1 1 d . U . . .
H52 H 0.381978 0.539108 0.451763 0.162 Uiso 1 1 calc R . . . .
C53 C 0.0869(5) 0.3744(5) 0.2146(4) 0.135(3) Uani 1 1 d . U . . .
H53 H 0.087471 0.354214 0.221775 0.162 Uiso 1 1 calc R . . . .
C54 C 0.3295(5) 0.2577(5) 0.4245(4) 0.121(3) Uani 1 1 d . U . . .
C55 C 0.3061(4) 0.2613(4) 0.4039(3) 0.121(2) Uani 1 1 d D U . . .
C56 C 0.2644(4) 0.2674(4) 0.3644(3) 0.124(2) Uani 1 1 d D U . . .
C57 C 0.3081(4) 0.2859(4) 0.3867(3) 0.124(2) Uani 1 1 d D U . . .
H57 H 0.324742 0.300330 0.388585 0.148 Uiso 1 1 calc R . . . .
C58 C 0.2593(4) 0.2421(4) 0.3804(3) 0.124(2) Uani 1 1 d D U . . .
H58 H 0.242612 0.227698 0.378471 0.149 Uiso 1 1 calc R . . . .
C59 C 0.2874(4) 0.2908(4) 0.3672(3) 0.126(2) Uani 1 1 d D U . . .
H59 H 0.288760 0.308423 0.356685 0.151 Uiso 1 1 calc R . . . .
C60 C 0.2813(3) 0.2402(4) 0.3996(3) 0.123(2) Uani 1 1 d D U . . .
H60 H 0.279129 0.223280 0.410632 0.148 Uiso 1 1 calc R . . . .
C61 C 0.2593(6) 0.8148(7) 0.500000 0.132(4) Uani 1 2 d DS TU P . .
C62 C 0.2430(4) 0.1816(4) 0.4778(3) 0.135(4) Uani 1 1 d D U . . .
H62 H 0.252740 0.186890 0.462834 0.162 Uiso 1 1 calc R . . . .
C63 C 0.2911(7) 0.7996(7) 0.500000 0.137(3) Uani 1 2 d DS TU P . .
C64 C 0.2121(4) 0.1700(4) 0.4780(3) 0.138(3) Uani 1 1 d D U . . .
H64 H 0.201833 0.166224 0.462998 0.165 Uiso 1 1 calc R . . . .
C65 C 0.1960(5) 0.1640(5) 0.500000 0.133(3) Uani 1 2 d DS TU P . .
C66 C 0.2982(7) 0.500000 0.2683(6) 0.132(3) Uani 1 2 d S TU P . .
C1A C 0.5025(10) 0.5596(8) 0.4587(7) 0.143(4) Uiso 0.125 1 d D U . A -1
C1B C 0.5171(10) 0.5651(8) 0.4832(7) 0.143(4) Uiso 0.125 1 d D U . A -1
C1C C 0.4921(10) 0.5608(9) 0.5023(8) 0.144(4) Uiso 0.125 1 d D U . A -1
C1D C 0.4624(10) 0.5523(9) 0.4894(7) 0.143(4) Uiso 0.125 1 d D U . A -1
C1E C 0.4687(10) 0.5520(9) 0.4625(7) 0.143(4) Uiso 0.125 1 d D U . A -1
C1F C 0.4556(9) 0.5322(9) 0.4491(7) 0.142(4) Uiso 0.125 1 d D U . A -1
C1G C 0.4735(10) 0.5162(9) 0.4293(6) 0.143(4) Uiso 0.125 1 d D U . A -1
C1H C 0.5018(10) 0.5226(9) 0.4260(6) 0.144(4) Uiso 0.125 1 d D U . A -1
C1I C 0.5173(10) 0.5463(9) 0.4421(7) 0.143(4) Uiso 0.125 1 d D U . A -1
C1J C 0.5501(10) 0.5352(9) 0.4464(7) 0.144(4) Uiso 0.125 1 d D U . A -1
C1K C 0.5620(10) 0.5392(9) 0.4670(7) 0.144(4) Uiso 0.125 1 d D U . A -1
C1L C 0.5444(10) 0.5555(8) 0.4869(7) 0.144(4) Uiso 0.125 1 d D U . A -1
C1M C 0.5526(10) 0.5396(9) 0.5104(7) 0.144(4) Uiso 0.125 1 d D U . A -1
C1N C 0.5317(9) 0.5352(9) 0.5260(7) 0.144(4) Uiso 0.125 1 d D U . A -1
C1O C 0.4991(10) 0.5464(10) 0.5215(7) 0.144(4) Uiso 0.125 1 d D U . A -1
C1P C 0.4773(10) 0.5228(10) 0.5323(7) 0.143(4) Uiso 0.125 1 d D U . A -1
C1Q C 0.4522(9) 0.5165(10) 0.5217(6) 0.143(4) Uiso 0.125 1 d D U . A -1
C1R C 0.4441(10) 0.5324(9) 0.4982(7) 0.143(4) Uiso 0.125 1 d D U . A -1
C1S C 0.4281(10) 0.5089(9) 0.4822(7) 0.142(4) Uiso 0.125 1 d D U . A -1
C1T C 0.4332(9) 0.5089(9) 0.4597(7) 0.141(3) Uiso 0.125 1 d D U . A -1
C1U C 0.4376(10) 0.4786(9) 0.4464(6) 0.142(4) Uiso 0.125 1 d D U . A -1
C1V C 0.4626(9) 0.4830(10) 0.4275(6) 0.143(4) Uiso 0.125 1 d D U . A -1
C1W C 0.4818(10) 0.4616(10) 0.4228(7) 0.144(4) Uiso 0.125 1 d D U . A -1
C1X C 0.5157(9) 0.4693(10) 0.4189(6) 0.144(4) Uiso 0.125 1 d D U . A -1
C1Y C 0.5247(9) 0.4971(10) 0.4202(6) 0.144(4) Uiso 0.125 1 d D U . A -1
C1Z C 0.5548(9) 0.5051(10) 0.4329(6) 0.144(4) Uiso 0.125 1 d D U . A -1
C2A C 0.5707(9) 0.4836(10) 0.4423(6) 0.144(4) Uiso 0.125 1 d D U . A -1
C2B C 0.5852(10) 0.4885(9) 0.4669(6) 0.144(4) Uiso 0.125 1 d D U . A -1
C2C C 0.5816(9) 0.5139(9) 0.4781(6) 0.144(4) Uiso 0.125 1 d D U . A -1
C2D C 0.5758(9) 0.5142(9) 0.5050(6) 0.144(4) Uiso 0.125 1 d D U . A -1
C2E C 0.5740(9) 0.4887(9) 0.5163(7) 0.144(4) Uiso 0.125 1 d D U . A -1
C2F C 0.5494(10) 0.4838(10) 0.5354(6) 0.144(4) Uiso 0.125 1 d D U . A -1
C2G C 0.5300(9) 0.5050(10) 0.5398(6) 0.144(4) Uiso 0.125 1 d D U . A -1
C2H C 0.4962(9) 0.4974(11) 0.5440(6) 0.144(4) Uiso 0.125 1 d D U . A -1
C2I C 0.4872(9) 0.4695(11) 0.5427(6) 0.144(4) Uiso 0.125 1 d D U . A -1
C2J C 0.4573(10) 0.4620(10) 0.5297(7) 0.144(4) Uiso 0.125 1 d D U . A -1
C2K C 0.4411(9) 0.4833(10) 0.5204(6) 0.143(4) Uiso 0.125 1 d D U . A -1
C2L C 0.4261(10) 0.4786(10) 0.4960(6) 0.143(4) Uiso 0.125 1 d D U . A -1
C2M C 0.4304(10) 0.4534(9) 0.4849(6) 0.143(4) Uiso 0.125 1 d D U . A -1
C2N C 0.4367(10) 0.4534(9) 0.4580(7) 0.143(4) Uiso 0.125 1 d D U . A -1
C2O C 0.4596(10) 0.4277(9) 0.4525(7) 0.143(4) Uiso 0.125 1 d D U . A -1
C2P C 0.4800(10) 0.4313(9) 0.4364(7) 0.143(4) Uiso 0.125 1 d D U . A -1
C2Q C 0.5128(9) 0.4201(9) 0.4409(8) 0.144(4) Uiso 0.125 1 d D U . A -1
C2R C 0.5347(9) 0.4437(10) 0.4302(7) 0.144(4) Uiso 0.125 1 d D U . A -1
C2S C 0.5599(10) 0.4502(9) 0.4408(7) 0.144(4) Uiso 0.125 1 d D U . A -1
C2T C 0.5679(10) 0.4345(9) 0.4645(7) 0.144(4) Uiso 0.125 1 d D U . A -1
C2U C 0.5837(9) 0.4582(9) 0.4805(7) 0.144(4) Uiso 0.125 1 d D U . A -1
C2V C 0.5782(9) 0.4585(9) 0.5029(7) 0.144(4) Uiso 0.125 1 d D U . A -1
C2W C 0.5563(10) 0.4349(9) 0.5137(7) 0.144(4) Uiso 0.125 1 d D U . A -1
C2X C 0.5385(10) 0.4505(9) 0.5338(7) 0.144(4) Uiso 0.125 1 d D U . A -1
C2Y C 0.5102(9) 0.4441(10) 0.5372(7) 0.143(4) Uiso 0.125 1 d D U . A -1
C2Z C 0.4945(9) 0.4206(9) 0.5209(8) 0.144(4) Uiso 0.125 1 d D U . A -1
C3A C 0.4619(10) 0.4317(9) 0.5164(8) 0.143(4) Uiso 0.125 1 d D U . A -1
C3B C 0.4495(10) 0.4278(9) 0.4960(7) 0.143(4) Uiso 0.125 1 d D U . A -1
C3C C 0.4675(10) 0.4119(9) 0.4761(7) 0.143(4) Uiso 0.125 1 d D U . A -1
C3D C 0.4947(11) 0.4023(9) 0.4799(8) 0.144(4) Uiso 0.125 1 d D U . A -1
C3E C 0.5193(10) 0.4073(10) 0.4608(8) 0.144(4) Uiso 0.125 1 d D U . A -1
C3F C 0.5494(10) 0.4149(9) 0.4735(8) 0.144(4) Uiso 0.125 1 d D U . A -1
C3G C 0.5431(9) 0.4152(9) 0.5004(7) 0.144(4) Uiso 0.125 1 d D U . A -1
C3H C 0.5094(10) 0.4074(9) 0.5043(8) 0.143(4) Uiso 0.125 1 d D U . A -1

loop_
_atom_site_aniso_label
_atom_site_aniso_U_11
_atom_site_aniso_U_22
_atom_site_aniso_U_33
_atom_site_aniso_U_23
_atom_site_aniso_U_13
_atom_site_aniso_U_12
W1 0.0776(8) 0.0702(7) 0.0714(7) -0.0196(5) 0.000 0.000
W2 0.0793(8) 0.0785(8) 0.0655(7) 0.000 0.000 -0.0060(6)
W3 0.0904(8) 0.0880(8) 0.0500(6) 0.000 0.0174(5) 0.000
V1 0.092(2) 0.084(2) 0.0540(16) -0.0042(14) 0.0024(14) -0.0001(16)
V2 0.097(2) 0.0797(19) 0.0541(16) 0.0052(14) 0.0035(15) 0.0040(16)
V3 0.103(3) 0.082(3) 0.051(2) 0.000 0.000 0.006(2)
V4 0.0787(19) 0.0842(19) 0.0587(16) -0.0160(14) 0.0029(14) -0.0108(15)
V5 0.089(2) 0.0809(19) 0.0598(16) 0.0007(14) 0.0014(14) 0.0114(16)
V6 0.091(2) 0.084(2) 0.0589(16) -0.0041(14) 0.0071(15) 0.0028(16)
V7 0.081(3) 0.077(3) 0.085(3) 0.008(2) 0.000 0.000
V8 0.098(3) 0.087(3) 0.064(2) 0.000 -0.010(2) 0.000
V9 0.083(2) 0.094(2) 0.0743(18) -0.0071(16) -0.0051(16) -0.0103(17)
S1 0.141(4) 0.142(4) 0.132(4) 0.000 -0.015(4) 0.000
S2 0.142(4) 0.138(4) 0.128(4) 0.000(3) -0.014(3) -0.006(3)
S3 0.154(4) 0.153(4) 0.134(4) 0.007(4) 0.000 0.000
S4 0.153(4) 0.148(4) 0.131(4) 0.001(4) 0.000 0.000
S5 0.144(4) 0.137(4) 0.129(4) 0.000 -0.011(4) 0.000
S6 0.159(5) 0.140(5) 0.132(5) 0.000 0.000 -0.004(5)
O1 0.142(4) 0.136(4) 0.123(4) -0.002(4) 0.000 0.000
O2 0.128(4) 0.131(4) 0.120(4) 0.003(3) -0.014(3) -0.004(3)
O3 0.138(5) 0.127(5) 0.116(5) 0.000 0.000 0.002(5)
O4 0.136(5) 0.119(5) 0.113(5) 0.004(4) -0.002(4) -0.013(4)
O5 0.134(4) 0.126(4) 0.116(3) 0.004(3) -0.013(3) -0.008(3)
O6 0.130(5) 0.129(5) 0.119(5) -0.003(5) 0.000 0.000
O7 0.125(4) 0.127(4) 0.117(4) 0.002(3) -0.009(3) -0.015(3)
O8 0.076(9) 0.087(9) 0.105(9) -0.026(8) 0.000 0.000
O9 0.134(4) 0.133(4) 0.118(4) 0.001(4) -0.005(3) -0.016(3)
O10 0.135(4) 0.128(4) 0.118(4) 0.000 -0.013(4) 0.000
O11 0.114(8) 0.131(8) 0.084(7) -0.019(6) 0.027(6) -0.002(7)
O12 0.082(9) 0.109(10) 0.101(9) 0.000 0.000 -0.011(8)
O13 0.126(6) 0.108(6) 0.089(5) 0.000(5) 0.009(5) 0.003(5)
O14 0.140(4) 0.134(4) 0.122(4) 0.000 -0.014(4) 0.000
O15 0.135(4) 0.130(4) 0.117(4) 0.012(3) -0.021(3) -0.017(3)
O16 0.127(11) 0.143(11) 0.091(10) 0.000 0.048(9) 0.000
O17 0.117(8) 0.148(9) 0.077(7) 0.011(7) 0.017(6) 0.001(7)
O18 0.154(4) 0.111(4) 0.105(4) 0.004(4) -0.021(4) -0.009(4)
O19 0.151(12) 0.080(10) 0.164(12) 0.027(10) 0.000 0.000
O20 0.085(7) 0.114(8) 0.122(8) -0.012(7) 0.012(6) 0.003(6)
O21 0.112(7) 0.107(7) 0.118(7) -0.009(6) 0.006(6) 0.018(6)
O22 0.135(4) 0.149(4) 0.111(4) 0.002(4) -0.003(3) -0.022(3)
O23 0.152(4) 0.113(4) 0.103(4) 0.002(4) -0.013(4) -0.008(4)
O24 0.129(4) 0.132(4) 0.134(4) 0.013(3) -0.012(3) -0.004(3)
O25 0.139(4) 0.131(4) 0.119(4) 0.009(3) -0.024(3) -0.015(3)
O26 0.129(4) 0.126(4) 0.121(4) 0.007(4) -0.021(4) -0.027(4)
O27 0.128(4) 0.127(4) 0.128(4) 0.008(4) -0.010(3) -0.008(3)
O28 0.144(9) 0.104(7) 0.104(7) -0.006(7) 0.006(7) -0.002(7)
O29 0.117(12) 0.115(11) 0.112(11) 0.000 0.000 0.006(10)
O30 0.145(6) 0.145(5) 0.112(5) -0.001(4) -0.001(4) 0.010(5)
O31 0.143(4) 0.125(4) 0.116(4) 0.005(3) -0.018(4) -0.006(3)
O32 0.136(4) 0.149(4) 0.116(4) 0.003(3) -0.006(3) -0.024(3)
O33 0.151(11) 0.114(10) 0.114(10) 0.000 -0.037(9) 0.000
O34 0.134(4) 0.132(4) 0.118(4) 0.006(4) -0.021(4) -0.028(4)
O35 0.160(9) 0.103(8) 0.075(6) 0.043(6) 0.023(7) -0.010(7)
O36 0.130(4) 0.133(4) 0.143(4) 0.015(3) -0.009(4) -0.002(3)
O37 0.143(5) 0.126(5) 0.118(5) 0.000 0.000 -0.006(4)
O38 0.126(5) 0.126(5) 0.115(5) 0.025(5) -0.041(5) -0.045(5)
O39 0.121(5) 0.127(5) 0.113(5) 0.029(5) -0.035(5) -0.051(5)
O40 0.145(4) 0.142(4) 0.136(4) 0.000 -0.008(4) 0.000
O41 0.151(4) 0.153(4) 0.132(4) 0.001(3) -0.005(3) -0.017(3)
O42 0.153(4) 0.152(4) 0.132(4) 0.002(4) 0.000 0.000
O43 0.163(5) 0.139(4) 0.134(4) 0.003(4) -0.014(4) -0.006(4)
O44 0.207(13) 0.177(13) 0.206(13) 0.000 0.000 -0.035(12)
O45 0.147(3) 0.145(3) 0.137(3) 0.005(3) -0.015(3) -0.007(3)
O46 0.166(5) 0.150(5) 0.135(5) 0.000(4) -0.010(4) -0.004(4)
O47 0.151(4) 0.146(3) 0.138(3) 0.002(3) -0.017(3) -0.005(3)
O48 0.153(5) 0.151(5) 0.138(5) 0.000 -0.006(4) 0.000
O49 0.170(5) 0.155(5) 0.141(5) -0.007(5) 0.000 0.000
N1 0.118(5) 0.122(5) 0.163(5) 0.040(5) 0.001(4) 0.001(4)
N2 0.172(5) 0.119(4) 0.113(4) 0.005(4) -0.029(4) -0.002(4)
N3 0.127(5) 0.176(5) 0.105(4) -0.003(4) -0.006(4) -0.046(4)
N7 0.165(4) 0.123(4) 0.120(4) 0.000 -0.021(4) 0.000
N8 0.121(5) 0.123(5) 0.163(5) 0.041(5) 0.000 0.000
N9 0.128(5) 0.175(5) 0.105(5) 0.000 0.000 -0.047(5)
C1 0.158(4) 0.115(4) 0.108(4) 0.003(4) -0.023(4) -0.009(4)
C2 0.137(4) 0.131(4) 0.119(4) 0.012(3) -0.021(4) -0.017(3)
C3 0.130(4) 0.130(4) 0.117(4) 0.015(4) -0.025(4) -0.029(4)
C4 0.119(6) 0.121(6) 0.143(6) 0.026(6) 0.000 0.000
C5 0.127(5) 0.127(5) 0.137(5) 0.016(5) 0.000 0.000
C6 0.140(4) 0.152(4) 0.114(4) 0.001(4) -0.007(4) -0.021(4)
C7 0.130(4) 0.133(4) 0.139(4) 0.015(4) -0.009(4) -0.003(4)
C8 0.134(4) 0.130(4) 0.113(4) 0.028(4) -0.040(4) -0.040(4)
C9 0.135(4) 0.129(4) 0.111(4) 0.019(4) -0.031(4) -0.030(4)
C10 0.134(4) 0.129(4) 0.117(4) 0.028(3) -0.041(3) -0.042(4)
N4 0.132(4) 0.129(4) 0.114(4) 0.032(4) -0.044(4) -0.044(4)
C11 0.132(4) 0.129(4) 0.117(4) 0.031(4) -0.043(4) -0.046(4)
N5 0.130(4) 0.126(4) 0.117(4) 0.031(4) -0.047(4) -0.044(4)
C12 0.133(4) 0.129(4) 0.115(4) 0.028(4) -0.043(3) -0.042(4)
N6 0.133(4) 0.131(4) 0.115(4) 0.029(4) -0.045(4) -0.045(4)
C13 0.157(6) 0.120(6) 0.113(5) 0.000 -0.028(5) 0.000
C14 0.132(4) 0.130(4) 0.115(4) 0.026(4) -0.042(4) -0.044(4)
C15 0.132(4) 0.131(4) 0.118(4) 0.024(4) -0.040(4) -0.038(4)
C16 0.132(4) 0.128(4) 0.117(4) 0.020(4) -0.036(4) -0.038(4)
C17 0.131(4) 0.130(4) 0.115(4) 0.017(4) -0.033(4) -0.034(4)
C18 0.132(4) 0.130(4) 0.118(4) 0.020(4) -0.034(4) -0.037(4)
C19 0.133(4) 0.132(4) 0.117(4) 0.026(4) -0.042(4) -0.041(4)
C20 0.135(4) 0.131(4) 0.113(4) 0.025(4) -0.038(4) -0.038(4)
C21 0.163(5) 0.113(4) 0.106(4) 0.006(4) -0.024(4) -0.003(4)
C22 0.167(4) 0.117(4) 0.111(4) 0.006(4) -0.027(4) -0.004(4)
C23 0.132(5) 0.164(5) 0.108(4) -0.001(4) -0.006(4) -0.036(4)
C32 0.132(4) 0.165(4) 0.107(4) 0.000(4) -0.005(4) -0.037(4)
C51 0.131(5) 0.173(5) 0.106(5) 0.001(4) -0.005(4) -0.045(4)
C33 0.129(5) 0.173(5) 0.104(4) -0.002(4) -0.006(4) -0.047(4)
C43 0.129(5) 0.173(5) 0.104(5) -0.002(4) -0.006(4) -0.045(4)
C50 0.132(4) 0.165(4) 0.106(4) 0.000(4) -0.005(4) -0.039(4)
C24 0.134(4) 0.131(4) 0.114(4) 0.026(4) -0.040(4) -0.039(4)
C25 0.119(6) 0.121(6) 0.156(5) 0.033(5) 0.000 0.000
C26 0.162(4) 0.114(4) 0.108(4) 0.003(4) -0.027(4) -0.006(4)
C27 0.133(4) 0.129(4) 0.114(4) 0.022(4) -0.031(4) -0.033(4)
C28 0.120(5) 0.121(5) 0.146(5) 0.027(5) -0.004(4) -0.002(4)
C29 0.122(5) 0.127(5) 0.151(5) 0.027(4) -0.004(4) -0.001(4)
C30 0.136(4) 0.130(4) 0.113(4) 0.022(4) -0.033(4) -0.032(4)
C31 0.128(5) 0.169(5) 0.109(5) 0.000 0.000 -0.039(4)
C34 0.121(5) 0.125(5) 0.160(5) 0.036(4) -0.002(4) -0.001(4)
C35 0.118(5) 0.122(5) 0.153(5) 0.033(5) -0.003(4) -0.003(4)
C36 0.163(5) 0.117(5) 0.112(5) -0.001(4) -0.028(5) 0.000(4)
C37 0.169(5) 0.117(5) 0.111(5) 0.000 -0.031(5) 0.000
C38 0.126(5) 0.172(5) 0.104(4) 0.002(4) -0.005(4) -0.045(4)
C39 0.120(5) 0.123(5) 0.159(5) 0.036(5) -0.002(4) 0.001(4)
C40 0.120(5) 0.121(5) 0.159(5) 0.037(5) 0.000 0.000
C41 0.120(5) 0.126(5) 0.151(5) 0.028(4) -0.005(4) 0.000(4)
C42 0.170(5) 0.118(5) 0.113(5) 0.000 -0.030(5) 0.000
C44 0.123(4) 0.127(5) 0.153(4) 0.029(4) -0.007(4) -0.002(4)
C45 0.171(6) 0.115(5) 0.116(5) 0.001(4) -0.029(5) 0.001(4)
C46 0.170(4) 0.118(4) 0.112(4) 0.002(4) -0.030(4) -0.004(4)
C47 0.170(4) 0.118(4) 0.113(4) 0.002(4) -0.029(4) -0.002(4)
C48 0.117(5) 0.123(5) 0.162(5) 0.036(5) 0.000(4) -0.001(4)
C49 0.165(4) 0.115(4) 0.107(4) 0.006(4) -0.027(4) -0.005(4)
C52 0.163(4) 0.124(4) 0.118(4) 0.003(3) -0.022(3) -0.003(3)
C53 0.120(5) 0.124(5) 0.161(5) 0.036(5) -0.002(4) 0.001(4)
C54 0.125(6) 0.125(6) 0.114(5) 0.026(5) -0.040(5) -0.047(5)
C55 0.126(5) 0.124(5) 0.113(5) 0.032(4) -0.043(4) -0.047(4)
C56 0.130(4) 0.128(4) 0.115(4) 0.034(4) -0.046(4) -0.047(4)
C57 0.127(5) 0.128(5) 0.117(4) 0.031(4) -0.043(4) -0.049(4)
C58 0.130(5) 0.127(5) 0.116(4) 0.038(4) -0.045(4) -0.046(4)
C59 0.130(5) 0.128(5) 0.118(4) 0.037(4) -0.045(4) -0.048(4)
C60 0.128(5) 0.127(5) 0.115(4) 0.032(4) -0.043(4) -0.047(4)
C61 0.142(8) 0.146(8) 0.107(8) 0.000 0.000 0.018(8)
C62 0.125(6) 0.164(6) 0.115(6) 0.004(5) -0.001(5) -0.037(5)
C63 0.148(6) 0.143(6) 0.121(6) 0.000 0.000 0.006(6)
C64 0.127(5) 0.172(6) 0.115(5) 0.000(5) -0.008(4) -0.038(5)
C65 0.125(5) 0.165(5) 0.110(5) 0.000 0.000 -0.038(5)
C66 0.148(5) 0.129(5) 0.118(5) 0.000 -0.018(5) 0.000

loop_
_atom_type_symbol
_atom_type_description
_atom_type_scat_dispersion_real
_atom_type_scat_dispersion_imag
_atom_type_scat_source
C C 0.0181 0.0091 'International Tables Vol C Tables 4.2.6.8 and 6.1.1.4'
H H 0.0000 0.0000 'International Tables Vol C Tables 4.2.6.8 and 6.1.1.4'
N N 0.0311 0.0180 'International Tables Vol C Tables 4.2.6.8 and 6.1.1.4'
O O 0.0492 0.0322 'International Tables Vol C Tables 4.2.6.8 and 6.1.1.4'
S S 0.3331 0.5567 'International Tables Vol C Tables 4.2.6.8 and 6.1.1.4'
V V 0.0687 2.1097 'International Tables Vol C Tables 4.2.6.8 and 6.1.1.4'
W W -5.4734 5.5774 'International Tables Vol C Tables 4.2.6.8 and 6.1.1.4'

loop_
_geom_angle_atom_site_label_1
_geom_angle_atom_site_label_2
_geom_angle_atom_site_label_3
_geom_angle
_geom_angle_site_symmetry_1
_geom_angle_site_symmetry_3
V4 W1 V4 69.06(10) . 14
V4 W1 V7 134.41(7) 14 .
V4 W1 V7 134.41(7) . .
V4 W1 V9 133.23(8) 14 .
V4 W1 V9 69.54(7) . .
V4 W1 V9 69.54(7) 14 14
V4 W1 V9 133.23(8) . 14
V9 W1 V7 68.88(5) . .
V9 W1 V7 68.88(5) 14 .
V9 W1 V9 131.69(10) 14 .
O1 W1 V4 74.6(4) . 14
O1 W1 V4 74.6(4) . .
O1 W1 V7 77.0(5) . .
O1 W1 V9 74.32(16) . 14
O1 W1 V9 74.32(16) . .
O6 W1 V4 36.12(14) . .
O6 W1 V4 36.12(14) . 14
O6 W1 V7 159.5(5) . .
O6 W1 V9 105.62(16) . 14
O6 W1 V9 105.62(17) . .
O6 W1 O1 82.5(7) . .
O7 W1 V4 35.8(3) . .
O7 W1 V4 104.7(4) . 14
O7 W1 V4 35.8(3) 14 14
O7 W1 V4 104.7(4) 14 .
O7 W1 V7 104.9(3) . .
O7 W1 V7 104.9(3) 14 .
O7 W1 V9 36.0(3) 14 14
O7 W1 V9 36.0(3) . .
O7 W1 V9 154.8(4) 14 .
O7 W1 V9 154.8(4) . 14
O7 W1 O1 80.5(4) . .
O7 W1 O1 80.5(4) 14 .
O7 W1 O6 71.3(3) 14 .
O7 W1 O6 71.3(3) . .
O7 W1 O7 139.7(7) . 14
O8 W1 V4 106.7(4) . .
O8 W1 V4 106.7(4) . 14
O8 W1 V7 101.4(5) . .
O8 W1 V9 105.16(18) . 14
O8 W1 V9 105.16(18) . .
O8 W1 O1 178.4(7) . .
O8 W1 O6 99.1(7) . .
O8 W1 O7 100.0(4) . .
O8 W1 O7 100.0(4) . 14
O8 W1 O9 96.8(5) . 14
O8 W1 O9 96.8(5) . .
O9 W1 V4 156.5(4) . 14
O9 W1 V4 104.1(3) 14 14
O9 W1 V4 156.5(4) 14 .
O9 W1 V4 104.1(3) . .
O9 W1 V7 36.5(4) . .
O9 W1 V7 36.5(4) 14 .
O9 W1 V9 34.6(3) . .
O9 W1 V9 34.6(3) 14 14
O9 W1 V9 105.1(4) 14 .
O9 W1 V9 105.1(4) . 14
O9 W1 O1 81.9(5) 14 .
O9 W1 O1 81.9(5) . .
O9 W1 O6 140.1(4) . .
O9 W1 O6 140.1(4) 14 .
O9 W1 O7 140.6(5) . 14
O9 W1 O7 140.6(5) 14 .
O9 W1 O7 70.0(5) . .
O9 W1 O7 70.0(5) 14 14
O9 W1 O9 72.8(7) 14 .
V2 W2 V2 133.29(10) . 10_556
V2 W2 V5 133.84(8) 10_556 .
V2 W2 V5 69.15(7) 10_556 10_556
V2 W2 V5 69.15(7) . .
V2 W2 V5 133.84(8) . 10_556
V3 W2 V2 69.10(5) . 10_556
V3 W2 V2 69.10(5) . .
V3 W2 V5 133.52(7) . 10_556
V3 W2 V5 133.52(7) . .
V5 W2 V5 69.65(9) 10_556 .
O3 W2 V2 104.84(16) . .
O3 W2 V2 104.84(16) . 10_556
O3 W2 V3 156.1(5) . .
O3 W2 V5 35.84(12) . 10_556
O3 W2 V5 35.84(12) . .
O3 W2 O37 86.9(7) . .
O4 W2 V2 35.1(3) . .
O4 W2 V2 157.0(3) . 10_556
O4 W2 V2 157.0(3) 10_556 .
O4 W2 V2 35.1(3) 10_556 10_556
O4 W2 V3 104.1(3) 10_556 .
O4 W2 V3 104.1(3) . .
O4 W2 V5 36.7(4) . .
O4 W2 V5 36.7(4) 10_556 10_556
O4 W2 V5 106.3(4) 10_556 .
O4 W2 V5 106.3(4) . 10_556
O4 W2 O3 72.1(4) 10_556 .
O4 W2 O3 72.1(4) . .
O4 W2 O4 142.6(7) . 10_556
O4 W2 O13 70.9(5) 10_556 .
O4 W2 O13 139.4(5) 10_556 10_556
O4 W2 O13 139.4(5) . .
O4 W2 O13 70.9(5) . 10_556
O4 W2 O37 83.8(4) 10_556 .
O4 W2 O37 83.8(4) . .
O12 W2 V2 105.17(17) . .
O12 W2 V2 105.17(17) . 10_556
O12 W2 V3 105.5(5) . .
O12 W2 V5 104.3(4) . .
O12 W2 V5 104.3(4) . 10_556
O12 W2 O3 98.5(7) . .
O12 W2 O4 97.8(4) . 10_556
O12 W2 O4 97.8(4) . .
O12 W2 O13 98.0(5) . 10_556
O12 W2 O13 98.0(5) . .
O12 W2 O37 174.6(7) . .
O13 W2 V2 36.6(3) . 10_556
O13 W2 V2 104.5(3) . .
O13 W2 V2 104.5(3) 10_556 10_556
O13 W2 V2 36.6(3) 10_556 .
O13 W2 V3 35.4(3) . .
O13 W2 V3 35.4(3) 10_556 .
O13 W2 V5 105.7(3) 10_556 .
O13 W2 V5 157.7(3) . .
O13 W2 V5 157.7(3) 10_556 10_556
O13 W2 V5 105.7(3) . 10_556
O13 W2 O3 141.1(4) 10_556 .
O13 W2 O3 141.1(4) . .
O13 W2 O13 70.0(6) . 10_556
O13 W2 O37 77.7(5) 10_556 .
O13 W2 O37 77.7(5) . .
O37 W2 V2 73.23(15) . .
O37 W2 V2 73.23(15) . 10_556
O37 W2 V3 69.2(5) . .
O37 W2 V5 80.1(4) . 10_556
O37 W2 V5 80.1(4) . .
V1 W3 V1 133.75(11) 13_565 .
V6 W3 V1 69.13(7) 13_565 13_565
V6 W3 V1 133.88(7) 13_565 .
V6 W3 V1 133.88(7) . 13_565
V6 W3 V1 69.13(7) . .
V6 W3 V6 69.58(10) 13_565 .
V6 W3 V8 132.71(7) 13_565 .
V6 W3 V8 132.71(7) . .
V8 W3 V1 69.01(6) . 13_565
V8 W3 V1 69.01(6) . .
O2 W3 V1 104.9(4) 13_565 .
O2 W3 V1 35.2(4) . .
O2 W3 V1 35.2(4) 13_565 13_565
O2 W3 V1 104.9(4) . 13_565
O2 W3 V6 104.1(4) 13_565 13_565
O2 W3 V6 155.5(4) 13_565 .
O2 W3 V6 155.5(4) . 13_565
O2 W3 V6 104.1(4) . .
O2 W3 V8 36.0(4) 13_565 .
O2 W3 V8 35.9(4) . .
O2 W3 O2 71.5(7) 13_565 .
O2 W3 O5 139.4(5) . 13_565
O2 W3 O5 139.4(5) 13_565 .
O2 W3 O5 69.7(5) . .
O2 W3 O5 69.7(5) 13_565 13_565
O2 W3 O14 80.3(5) . .
O2 W3 O14 80.3(5) 13_565 .
O5 W3 V1 34.9(3) . .
O5 W3 V1 34.9(3) 13_565 13_565
O5 W3 V1 157.2(4) 13_565 .
O5 W3 V1 157.2(4) . 13_565
O5 W3 V6 36.7(3) . .
O5 W3 V6 106.2(3) . 13_565
O5 W3 V6 106.2(3) 13_565 .
O5 W3 V6 36.7(3) 13_565 13_565
O5 W3 V8 103.8(3) . .
O5 W3 V8 103.8(3) 13_565 .
O5 W3 O5 142.5(7) 13_565 .
O5 W3 O14 82.0(4) . .
O5 W3 O14 82.0(4) 13_565 .
O10 W3 V1 105.32(16) . 13_565
O10 W3 V1 105.33(16) . .
O10 W3 V6 36.23(14) . .
O10 W3 V6 36.23(14) . 13_565
O10 W3 V8 156.5(5) . .
O10 W3 O2 140.0(4) . .
O10 W3 O2 140.0(4) . 13_565
O10 W3 O5 72.2(3) . .
O10 W3 O5 72.2(3) . 13_565
O10 W3 O14 82.6(7) . .
O14 W3 V1 75.27(16) . .
O14 W3 V1 75.27(16) . 13_565
O14 W3 V6 75.2(4) . 13_565
O14 W3 V6 75.2(4) . .
O14 W3 V8 73.9(5) . .
O16 W3 V1 104.3(2) . .
O16 W3 V1 104.3(2) . 13_565
O16 W3 V6 106.0(5) . 13_565
O16 W3 V6 106.0(5) . .
O16 W3 V8 104.7(6) . .
O16 W3 O2 98.5(6) . 13_565
O16 W3 O2 98.5(6) . .
O16 W3 O5 98.5(4) . 13_565
O16 W3 O5 98.5(4) . .
O16 W3 O10 98.8(8) . .
O16 W3 O14 178.5(8) . .
O2 V1 W3 38.4(4) . .
O2 V1 O15 148.7(5) . .
O2 V1 O24 89.9(6) . .
O5 V1 W3 38.5(4) . .
O5 V1 O2 76.5(5) . .
O5 V1 O15 90.9(5) . .
O5 V1 O24 149.5(6) . .
O15 V1 W3 121.0(4) . .
O24 V1 W3 120.6(4) . .
O24 V1 O15 86.9(5) . .
O28 V1 W3 115.9(4) . .
O28 V1 O2 108.6(6) . .
O28 V1 O5 104.8(6) . .
O28 V1 O15 102.2(6) . .
O28 V1 O24 105.4(6) . .
O28 V1 O45 167.4(6) . .
O45 V1 W3 76.7(4) . .
O45 V1 O2 81.4(6) . .
O45 V1 O5 84.7(6) . .
O45 V1 O15 68.9(5) . .
O45 V1 O24 66.1(6) . .
O4 V2 W2 38.0(4) . .
O4 V2 O13 76.6(5) . 10_556
O4 V2 O18 150.0(5) . .
O4 V2 O38 92.2(5) . 13_565
O4 V2 O43 80.8(5) . .
O13 V2 W2 39.4(3) 10_556 .
O13 V2 O18 92.6(5) 10_556 .
O13 V2 O38 150.9(5) 10_556 13_565
O13 V2 O43 81.9(5) 10_556 .
O17 V2 W2 117.0(4) . .
O17 V2 O4 106.3(6) . .
O17 V2 O13 106.3(6) . 10_556
O17 V2 O18 103.6(6) . .
O17 V2 O38 102.7(6) . 13_565
O17 V2 O43 170.1(5) . .
O18 V2 W2 122.3(3) . .
O18 V2 O38 84.0(5) . 13_565
O18 V2 O43 70.0(5) . .
O38 V2 W2 121.4(4) 13_565 .
O38 V2 O43 69.7(5) 13_565 .
O43 V2 W2 72.8(3) . .
O13 V3 W2 39.1(3) . .
O13 V3 W2 39.1(3) 10_556 .
O13 V3 O13 77.3(7) 10_556 .
O13 V3 O23 91.5(5) . 10_556
O13 V3 O23 150.3(5) . .
O13 V3 O23 91.5(5) 10_556 .
O13 V3 O23 150.3(5) 10_556 10_556
O23 V3 W2 121.1(4) 10_556 .
O23 V3 W2 121.1(4) . .
O23 V3 O23 84.8(7) 10_556 .
O29 V3 W2 118.8(6) . .
O29 V3 O13 107.2(6) . 10_556
O29 V3 O13 107.2(6) . .
O29 V3 O23 102.3(6) . 10_556
O29 V3 O23 102.3(6) . .
O6 V4 W1 39.6(5) . .
O6 V4 O26 149.5(6) . .
O6 V4 O27 92.8(6) . .
O7 V4 W1 38.3(4) . .
O7 V4 O6 77.2(6) . .
O7 V4 O26 91.2(5) . .
O7 V4 O27 148.3(6) . .
O11 V4 W1 119.8(4) . .
O11 V4 O6 108.3(7) . .
O11 V4 O7 109.4(6) . .
O11 V4 O26 102.1(6) . .
O11 V4 O27 102.4(6) . .
O26 V4 W1 120.6(4) . .
O27 V4 W1 122.2(4) . .
O27 V4 O26 82.3(5) . .
O3 V5 W2 39.5(5) . .
O3 V5 O4 77.3(6) . .
O3 V5 O30 90.5(6) . .
O3 V5 O39 148.8(7) . 13_565
O3 V5 O46 78.4(6) . .
O4 V5 W2 38.3(4) . .
O4 V5 O30 147.0(5) . .
O4 V5 O39 91.0(5) . 13_565
O4 V5 O46 84.0(5) . .
O30 V5 W2 120.4(4) . .
O30 V5 O46 63.3(5) . .
O35 V5 W2 120.5(5) . .
O35 V5 O3 109.1(7) . .
O35 V5 O4 110.6(6) . .
O35 V5 O30 102.4(6) . .
O35 V5 O39 102.0(6) . 13_565
O35 V5 O46 164.5(6) . .
O39 V5 W2 120.7(3) 13_565 .
O39 V5 O30 83.8(5) 13_565 .
O39 V5 O46 71.6(5) 13_565 .
O46 V5 W2 74.1(3) . .
O5 V6 W3 39.3(4) . .
O5 V6 O25 90.4(5) . .
O5 V6 O31 146.4(6) . .
O10 V6 W3 38.3(5) . .
O10 V6 O5 76.8(6) . .
O10 V6 O25 147.4(7) . .
O10 V6 O31 92.9(6) . .
O21 V6 W3 117.9(4) . .
O21 V6 O5 108.2(6) . .
O21 V6 O10 106.2(7) . .
O21 V6 O25 106.3(6) . .
O21 V6 O31 105.4(6) . .
O21 V6 O47 173.9(6) . .
O25 V6 W3 119.7(4) . .
O31 V6 W3 120.1(4) . .
O31 V6 O25 81.2(5) . .
O47 V6 W3 67.9(4) . .
O47 V6 O5 75.1(6) . .
O47 V6 O10 79.4(7) . .
O47 V6 O25 68.3(6) . .
O47 V6 O31 71.5(6) . .
O9 V7 W1 37.6(4) 14 .
O9 V7 W1 37.6(4) . .
O9 V7 O9 75.0(8) . 14
O9 V7 O22 146.5(6) . 14
O9 V7 O22 91.7(5) 14 14
O9 V7 O22 146.5(6) 14 .
O9 V7 O22 91.7(5) . .
O9 V7 O42 79.6(6) . .
O9 V7 O42 79.6(6) 14 .
O19 V7 W1 117.7(7) . .
O19 V7 O9 109.3(7) . 14
O19 V7 O9 109.3(7) . .
O19 V7 O22 104.1(6) . 14
O19 V7 O22 104.1(6) . .
O19 V7 O42 168.6(9) . .
O22 V7 W1 121.0(4) . .
O22 V7 W1 121.0(4) 14 .
O22 V7 O22 82.5(8) . 14
O22 V7 O42 67.6(5) . .
O22 V7 O42 67.6(5) 14 .
O42 V7 W1 73.7(5) . .
O2 V8 W3 38.8(4) 13_565 .
O2 V8 W3 38.8(4) . .
O2 V8 O2 77.1(8) . 13_565
O2 V8 O36 90.9(6) 13_565 13_565
O2 V8 O36 150.8(6) 13_565 .
O2 V8 O36 150.8(6) . 13_565
O2 V8 O36 90.9(6) . .
O2 V8 O40 83.9(6) . .
O2 V8 O40 83.9(6) 13_565 .
O33 V8 W3 118.3(7) . .
O33 V8 O2 108.2(7) . .
O33 V8 O2 108.3(7) . 13_565
O33 V8 O36 100.8(6) . 13_565
O33 V8 O36 100.8(6) . .
O33 V8 O40 164.2(9) . .
O36 V8 W3 122.0(4) . .
O36 V8 W3 122.0(4) 13_565 .
O36 V8 O36 86.8(8) . 13_565
O36 V8 O40 68.2(5) . .
O36 V8 O40 68.2(5) 13_565 .
O40 V8 W3 77.5(5) . .
O7 V9 W1 38.3(4) . .
O7 V9 O32 148.4(6) . .
O7 V9 O34 90.2(5) . .
O7 V9 O41 77.4(5) . .
O9 V9 W1 37.2(4) . .
O9 V9 O7 74.8(5) . .
O9 V9 O32 92.7(6) . .
O9 V9 O34 148.3(6) . .
O9 V9 O41 77.8(5) . .
O20 V9 W1 120.7(4) . .
O20 V9 O7 109.6(6) . .
O20 V9 O9 110.1(6) . .
O20 V9 O32 102.0(6) . .
O20 V9 O34 101.1(6) . .
O20 V9 O41 170.4(5) . .
O32 V9 W1 120.7(4) . .
O32 V9 O34 85.8(5) . .
O32 V9 O41 71.5(5) . .
O34 V9 W1 119.8(4) . .
O34 V9 O41 71.7(5) . .
O41 V9 W1 68.9(3) . .
S2 S1 S2 98.1(17) 13_565 .
S2 S1 S5 51.6(9) 13_565 .
S2 S1 S5 51.6(9) . .
S2 S1 O48 80.1(12) . .
S2 S1 O48 80.1(12) 13_565 .
O14 S1 S2 57.3(9) . 13_565
O14 S1 S2 57.3(9) . .
O14 S1 S5 52.9(10) . .
O14 S1 O40 94.4(17) . .
O14 S1 O48 109.3(16) . .
O40 S1 S2 114.2(13) . 13_565
O40 S1 S2 114.2(13) . .
O40 S1 S5 147.3(18) . .
O40 S1 O48 156.3(19) . .
O48 S1 S5 56.4(10) . .
S1 S2 S2 40.9(8) . 13_565
S1 S2 O47 135.8(14) . .
S1 S2 O48 50.1(8) . .
S5 S2 S1 75.7(14) . .
S5 S2 S2 39.9(9) . 13_565
S5 S2 O45 163.1(17) . .
S5 S2 O47 64.5(9) . .
S5 S2 O48 53.9(9) . .
O14 S2 S1 58.5(9) . .
O14 S2 S2 36.0(8) . 13_565
O14 S2 S5 62.3(9) . .
O14 S2 O45 103.3(13) . .
O14 S2 O47 85.4(12) . .
O14 S2 O48 89.9(10) . .
O45 S2 S1 105.2(12) . .
O45 S2 S2 132.3(8) . 13_565
O45 S2 O47 107.4(13) . .
O45 S2 O48 139.3(12) . .
O47 S2 S2 94.9(8) . 13_565
O47 S2 O48 111.9(11) . .
O48 S2 S2 54.2(6) . 13_565
S4 S3 O41 79.6(7) . 14
S4 S3 O41 79.6(7) . .
S4 S3 O42 147.0(15) . .
S4 S3 O49 57.7(8) . .
O1 S3 S4 54.7(7) . .
O1 S3 O41 68.5(6) . .
O1 S3 O41 68.5(6) . 14
O1 S3 O42 92.4(14) . .
O1 S3 O49 112.4(10) . .
O41 S3 O41 136.7(13) 14 .
O41 S3 O49 100.1(8) . .
O41 S3 O49 100.1(8) 14 .
O42 S3 O41 88.7(9) . .
O42 S3 O41 88.7(9) . 14
O42 S3 O49 155.2(14) . .
S3 S4 O41 53.5(5) . 14
S3 S4 O41 53.5(5) . .
S3 S4 O49 67.5(11) . .
O1 S4 S3 61.8(6) . .
O1 S4 O41 59.2(6) . 14
O1 S4 O41 59.2(6) . .
O1 S4 O49 129.3(13) . .
O41 S4 O41 98.9(10) . 14
O49 S4 O41 90.8(8) . 14
O49 S4 O41 90.8(8) . .
S2 S5 S1 52.7(9) . .
S2 S5 S1 52.7(9) 13_565 .
S2 S5 S2 100.2(18) 13_565 .
S2 S5 O14 56.3(9) 13_565 .
S2 S5 O14 56.3(9) . .
S2 S5 O47 134.5(16) 13_565 .
S2 S5 O47 134.5(16) . 13_565
S2 S5 O47 60.6(6) 13_565 13_565
S2 S5 O47 60.6(6) . .
S2 S5 O48 77.8(13) 13_565 .
S2 S5 O48 77.8(13) . .
O14 S5 S1 49.4(10) . .
O14 S5 O47 80.5(11) . .
O14 S5 O47 80.5(11) . 13_565
O14 S5 O48 101.1(16) . .
O47 S5 S1 110.7(12) 13_565 .
O47 S5 S1 110.7(12) . .
O47 S5 O47 102.1(16) 13_565 .
O48 S5 S1 51.7(9) . .
O48 S5 O47 128.8(8) . 13_565
O48 S5 O47 128.9(8) . .
O37 S6 O43 64.2(6) . .
O37 S6 O43 64.2(6) . 10_556
O37 S6 O44 123.1(19) . .
O37 S6 O46 97.9(13) . .
O37 S6 O46 97.9(13) . 10_556
O43 S6 O43 115.6(11) . 10_556
O44 S6 O43 88.9(9) . .
O44 S6 O43 88.9(9) . 10_556
O44 S6 O46 125.1(13) . 10_556
O44 S6 O46 125.1(13) . .
O46 S6 O43 145.0(12) . 10_556
O46 S6 O43 77.1(7) . .
O46 S6 O43 77.1(7) 10_556 10_556
O46 S6 O43 145.0(12) 10_556 .
O46 S6 O46 76.0(13) . 10_556
S3 O1 W1 144.2(13) . .
S3 O1 O41 60.4(5) . 14
S3 O1 O41 60.4(5) . .
S4 O1 W1 152.3(13) . .
S4 O1 S3 63.5(5) . .
S4 O1 O41 79.1(6) . 14
S4 O1 O41 79.1(6) . .
O41 O1 W1 112.3(6) 14 .
O41 O1 W1 112.3(6) . .
O41 O1 O41 120.6(11) 14 .
V1 O2 W3 106.4(6) . .
V1 O2 V8 139.2(7) . .
V8 O2 W3 105.3(6) . .
V5 O3 W2 104.7(5) . .
V5 O3 W2 104.7(5) 10_556 .
V5 O3 V5 141.3(10) 10_556 .
V2 O4 W2 106.9(6) . .
V2 O4 V5 137.2(7) . .
V5 O4 W2 105.0(6) . .
V1 O5 W3 106.6(6) . .
V1 O5 V6 138.5(7) . .
V6 O5 W3 104.1(6) . .
V4 O6 W1 104.3(5) 14 .
V4 O6 W1 104.3(5) . .
V4 O6 V4 137.4(10) . 14
V4 O7 W1 106.0(6) . .
V4 O7 V9 138.8(7) . .
V9 O7 W1 105.7(6) . .
V7 O9 W1 105.9(6) . .
V9 O9 W1 108.2(6) . .
V9 O9 V7 136.8(7) . .
V6 O10 W3 105.5(5) 13_565 .
V6 O10 W3 105.5(5) . .
V6 O10 V6 137.0(9) 13_565 .
V2 O13 W2 104.1(5) 10_556 .
V3 O13 W2 105.5(5) . .
V3 O13 V2 137.9(6) . 10_556
S1 O14 W3 151.6(14) . .
S1 O14 S5 77.7(15) . .
S2 O14 W3 124.8(8) . .
S2 O14 W3 124.8(8) 13_565 .
S2 O14 S1 64.2(8) 13_565 .
S2 O14 S1 64.2(8) . .
S2 O14 S2 107.9(16) 13_565 .
S2 O14 S5 61.3(9) . .
S2 O14 S5 61.3(9) 13_565 .
S5 O14 W3 130.7(14) . .
C2 O15 V1 135.2(14) . .
C1 O18 V2 132.6(13) . .
C6 O22 V7 135.7(15) . .
C1 O23 V3 133.9(14) . .
C7 O24 V1 133.7(16) . .
C2 O25 V6 135.3(15) . .
C3 O26 V4 134.6(14) . .
C5 O27 V4 134.5(17) . .
C63 O30 V5 133.8(16) . .
C66 O31 V6 131.3(17) . .
C6 O32 V9 134.5(14) . .
C3 O34 V9 135.7(13) . .
C7 O36 V8 132.2(17) . .
S6 O37 W2 143.6(15) . .
C54 O38 V2 135.5(13) . 13_565
C54 O39 V5 135.2(12) . 13_565
S1 O40 V8 142.6(15) . .
S3 O41 V9 139.1(10) . .
S3 O41 S4 46.9(5) . .
S3 O41 O1 51.1(5) . .
S4 O41 V9 138.8(8) . .
O1 O41 V9 104.4(7) . .
O1 O41 S4 41.7(5) . .
S3 O42 V7 152.7(13) . .
S6 O43 V2 134.1(8) . .
S2 O45 V1 137.0(12) . .
S6 O46 V5 136.8(11) . .
S2 O47 V6 149.3(12) . .
S2 O47 S5 54.9(10) . .
S5 O47 V6 146.7(12) . .
S1 O48 S2 49.7(7) . .
S1 O48 S2 49.7(7) . 13_565
S1 O48 S5 71.9(14) . .
S2 O48 S2 71.6(11) . 13_565
S5 O48 S2 48.2(9) . 13_565
S5 O48 S2 48.2(9) . .
S4 O49 S3 54.8(7) . .
C40 N1 C48 115(2) . .
C42 N2 C47 118.4(7) . .
C38 N3 C31 115.9(17) . .
C47 N7 C47 119.0(7) 13_565 .
C48 N8 C48 116(3) 14 .
C38 N9 C38 117(2) 10_556 .
O18 C1 O23 131(2) . .
O18 C1 C21 116.2(19) . .
O23 C1 C21 112.8(19) . .
O15 C2 C9 111.0(19) . .
O25 C2 O15 129(2) . .
O25 C2 C9 120(2) . .
O26 C3 O34 129(2) . .
O26 C3 C17 116.4(19) . .
O34 C3 C17 114.0(18) . .
C28 C4 C5 123.5(15) 14 .
C28 C4 C5 123.5(15) . .
C28 C4 C28 113(3) 14 .
O27 C5 O27 126(3) 14 .
O27 C5 C4 115.7(15) . .
O27 C5 C4 115.7(15) 14 .
O22 C6 O32 128(2) . .
O22 C6 C23 118(2) . .
O32 C6 C23 113.0(18) . .
O24 C7 C29 110(2) . .
O36 C7 O24 133(3) . .
O36 C7 C29 116(2) . .
C20 C8 C10 118.1(17) . .
C24 C8 C10 122.4(17) . .
C24 C8 C20 119.4(19) . .
C27 C9 C2 126(2) . .
C27 C9 C30 118(2) . .
C30 C9 C2 116.0(19) . .
N4 C10 C8 121.4(11) . .
N4 C10 N6 120.0 . .
N6 C10 C8 118.4(11) . .
C11 N4 C10 120.0 . .
N4 C11 N5 120.0 . .
N4 C11 C56 119.8(10) . .
N5 C11 C56 120.0(10) . .
C11 N5 C12 120.0 . .
N5 C12 C14 118.3(10) . .
N6 C12 N5 120.0 . .
N6 C12 C14 121.7(10) . .
C12 N6 C10 120.0 . .
C36 C13 C36 121(3) 13_565 .
C36 C13 C66 119.6(14) 13_565 .
C36 C13 C66 119.6(14) . .
C15 C14 C12 118.3(10) . .
C15 C14 C19 120.0 . .
C19 C14 C12 121.7(10) . .
C16 C15 C14 120.0 . .
C15 C16 C17 120.0 . .
C16 C17 C3 119.5(12) . .
C18 C17 C3 120.5(12) . .
C18 C17 C16 120.0 . .
C17 C18 C19 120.0 . .
C18 C19 C14 120.0 . .
C8 C20 C30 120.0(18) . .
C26 C21 C1 121(2) . .
C49 C21 C1 124(2) . .
C49 C21 C26 115(2) . .
C26 C22 C46 119.7(19) . .
C32 C23 C6 118.5(13) . .
C32 C23 C50 120.0 . .
C50 C23 C6 121.5(13) . .
C51 C32 C23 120.0 . .
C33 C51 C32 120.0 . .
C51 C33 C43 120.0 . .
C38 C33 C51 118.5(11) . .
C38 C33 C43 121.5(11) . .
C50 C43 C33 120.0 . .
C43 C50 C23 120.0 . .
C27 C24 C8 118.4(19) . .
C35 C25 C35 113(3) . 14
C35 C25 C40 121.4(17) 14 .
C35 C25 C40 121.4(17) . .
C22 C26 C21 125(2) . .
C9 C27 C24 125(2) . .
C4 C28 C35 122(2) . .
C41 C29 C7 123(2) . .
C41 C29 C44 118(2) . .
C44 C29 C7 119(2) . .
C9 C30 C20 118.8(19) . .
N3 C31 N3 124(2) . 10_556
N3 C31 C65 118.1(10) . .
N3 C31 C65 118.1(10) 10_556 .
C39 C34 C48 121(2) . .
C39 C34 C53 118(2) . .
C48 C34 C53 119.5(19) . .
C25 C35 C28 125(2) . .
C45 C36 C13 121(2) . .
C42 C37 C45 122.8(12) . 13_565
C42 C37 C45 122.8(12) . .
C45 C37 C45 114(2) . 13_565
N3 C38 C33 116.1(12) . .
N9 C38 N3 123.7(18) . .
N9 C38 C33 120.1(13) . .
C44 C39 C34 121(2) . .
N1 C40 N1 118(3) . 14
N1 C40 C25 114.2(17) . .
N1 C40 C25 114.2(17) 14 .
C29 C41 C53 122(2) . .
N2 C42 N2 121.9(10) . 13_565
C37 C42 N2 118.6(6) . .
C37 C42 N2 118.6(6) . 13_565
C39 C44 C29 122(2) . .
C36 C45 C37 121(2) . .
C22 C46 C52 117.4(19) . .
C47 C46 C22 121.7(17) . .
C47 C46 C52 119.9(18) . .
N2 C47 N7 120.7(5) . .
N2 C47 C46 119.5(10) . .
N7 C47 C46 119.5(11) . .
N1 C48 C34 118(2) . .
N8 C48 N1 123(2) . .
N8 C48 C34 117(2) . .
C21 C49 C52 127(2) . .
C49 C52 C46 115.4(19) . .
C41 C53 C34 118.3(19) . .
O38 C54 O39 128.6(19) . .
O38 C54 C55 116.8(17) . .
O39 C54 C55 114.4(17) . .
C57 C55 C54 122.3(15) . .
C60 C55 C54 123.6(15) . .
C60 C55 C57 114.1(16) . .
C58 C56 C11 117.0(13) . .
C58 C56 C59 125.8(16) . .
C59 C56 C11 116.4(13) . .
C59 C57 C55 125.6(16) . .
C56 C58 C60 113.9(16) . .
C57 C59 C56 114.4(16) . .
C55 C60 C58 125.9(16) . .
C62 C61 C62 119(3) 13_565 6_566
C62 C61 C63 119.5(14) 13_565 .
C62 C61 C63 119.5(14) 6_566 .
C64 C62 C61 120(2) . 6_566
O30 C63 O30 130(3) 10_556 .
O30 C63 C61 114.1(14) 10_556 .
O30 C63 C61 114.1(14) . .
C62 C64 C65 122(2) . .
C64 C65 C31 121.4(12) . .
C64 C65 C31 121.4(12) 10_556 .
C64 C65 C64 117(2) 10_556 .
O31 C66 O31 134(3) . 13_565
O31 C66 C13 113.1(15) . .
O31 C66 C13 113.1(15) 13_565 .
C1E C1A C1B 108.1(11) . .
C1I C1A C1B 121.0(15) . .
C1I C1A C1E 119.5(16) . .
C1A C1B C1C 108.0(12) . .
C1L C1B C1A 118.7(15) . .
C1L C1B C1C 120.4(15) . .
C1D C1C C1B 107.7(12) . .
C1O C1C C1B 118.4(17) . .
C1O C1C C1D 118.4(18) . .
C1E C1D C1C 108.3(12) . .
C1R C1D C1C 120.8(16) . .
C1R C1D C1E 119.2(16) . .
C1A C1E C1D 108.0(11) . .
C1F C1E C1A 119.7(15) . .
C1F C1E C1D 120.1(15) . .
C1E C1F C1G 120.5(15) . .
C1E C1F C1T 120.4(14) . .
C1G C1F C1T 107.8(12) . .
C1F C1G C1V 108.7(11) . .
C1H C1G C1F 120.0(16) . .
C1H C1G C1V 120.0(16) . .
C1G C1H C1I 119.4(15) . .
C1G C1H C1Y 120.3(15) . .
C1I C1H C1Y 109.0(12) . .
C1A C1I C1H 120.9(16) . .
C1A C1I C1J 120.2(16) . .
C1H C1I C1J 107.2(12) . .
C1I C1J C1Z 108.5(12) . .
C1K C1J C1I 118.8(16) . .
C1K C1J C1Z 120.4(16) . .
C1J C1K C1L 121.1(16) . .
C1J C1K C2C 119.8(15) . .
C2C C1K C1L 108.6(12) . .
C1B C1L C1K 120.1(16) . .
C1B C1L C1M 120.5(15) . .
C1M C1L C1K 107.4(12) . .
C1L C1M C2D 108.4(12) . .
C1N C1M C1L 119.2(17) . .
C1N C1M C2D 119.9(17) . .
C1M C1N C1O 120.4(16) . .
C1M C1N C2G 120.7(16) . .
C1O C1N C2G 108.4(12) . .
C1C C1O C1N 121.0(16) . .
C1C C1O C1P 121.2(17) . .
C1N C1O C1P 107.5(12) . .
C1O C1P C2H 108.7(12) . .
C1Q C1P C1O 119.7(17) . .
C1Q C1P C2H 120.4(17) . .
C1P C1Q C1R 120.0(16) . .
C1P C1Q C2K 119.9(16) . .
C1R C1Q C2K 108.5(12) . .
C1D C1R C1Q 119.9(15) . .
C1D C1R C1S 120.8(16) . .
C1Q C1R C1S 107.7(12) . .
C1R C1S C2L 108.1(12) . .
C1T C1S C1R 119.9(17) . .
C1T C1S C2L 120.2(17) . .
C1F C1T C1U 107.7(12) . .
C1S C1T C1F 119.5(16) . .
C1S C1T C1U 120.2(16) . .
C1T C1U C1V 108.5(12) . .
C2N C1U C1T 119.4(17) . .
C2N C1U C1V 118.7(18) . .
C1G C1V C1U 107.3(12) . .
C1W C1V C1G 119.9(16) . .
C1W C1V C1U 121.1(16) . .
C1V C1W C1X 120.2(17) . .
C1V C1W C2P 119.7(17) . .
C2P C1W C1X 108.0(13) . .
C1Y C1X C1W 119.7(16) . .
C1Y C1X C2R 120.1(16) . .
C2R C1X C1W 107.8(12) . .
C1H C1Y C1Z 107.2(12) . .
C1X C1Y C1H 119.9(15) . .
C1X C1Y C1Z 120.3(16) . .
C1J C1Z C1Y 108.1(12) . .
C2A C1Z C1J 119.9(15) . .
C2A C1Z C1Y 119.5(16) . .
C1Z C2A C2B 119.5(15) . .
C1Z C2A C2S 120.3(15) . .
C2B C2A C2S 108.1(12) . .
C2A C2B C2U 108.0(12) . .
C2C C2B C2A 120.7(17) . .
C2C C2B C2U 119.8(17) . .
C1K C2C C2D 107.6(12) . .
C2B C2C C1K 119.7(16) . .
C2B C2C C2D 120.7(16) . .
C1M C2D C2C 107.9(12) . .
C2E C2D C1M 119.4(17) . .
C2E C2D C2C 119.2(16) . .
C2D C2E C2F 120.5(17) . .
C2D C2E C2V 120.0(17) . .
C2V C2E C2F 107.9(12) . .
C2E C2F C2X 108.2(12) . .
C2G C2F C2E 120.1(16) . .
C2G C2F C2X 119.5(16) . .
C1N C2G C2H 108.0(12) . .
C2F C2G C1N 119.5(16) . .
C2F C2G C2H 120.6(17) . .
C1P C2H C2G 107.4(12) . .
C2I C2H C1P 119.8(16) . .
C2I C2H C2G 119.6(17) . .
C2H C2I C2J 119.5(16) . .
C2H C2I C2Y 120.0(17) . .
C2Y C2I C2J 107.9(12) . .
C2K C2J C2I 120.6(18) . .
C2K C2J C3A 119.9(17) . .
C3A C2J C2I 107.9(12) . .
C1Q C2K C2L 107.8(12) . .
C2J C2K C1Q 119.6(17) . .
C2J C2K C2L 120.4(17) . .
C2K C2L C1S 107.9(12) . .
C2M C2L C1S 119.5(18) . .
C2M C2L C2K 119.0(17) . .
C2L C2M C2N 120.3(16) . .
C2L C2M C3B 120.9(16) . .
C3B C2M C2N 107.7(12) . .
C1U C2N C2M 120.4(16) . .
C1U C2N C2O 120.4(17) . .
C2M C2N C2O 108.5(12) . .
C2N C2O C3C 107.5(12) . .
C2P C2O C2N 120.6(16) . .
C2P C2O C3C 120.5(17) . .
C1W C2P C2Q 108.1(12) . .
C2O C2P C1W 119.4(16) . .
C2O C2P C2Q 119.7(17) . .
C2R C2Q C2P 107.9(12) . .
C3E C2Q C2P 119.4(17) . .
C3E C2Q C2R 119.6(17) . .
C2Q C2R C1X 108.2(12) . .
C2S C2R C1X 119.8(17) . .
C2S C2R C2Q 120.5(18) . .
C2R C2S C2A 120.1(16) . .
C2R C2S C2T 119.8(16) . .
C2T C2S C2A 107.8(12) . .
C2S C2T C2U 107.9(12) . .
C3F C2T C2S 119.8(16) . .
C3F C2T C2U 120.1(16) . .
C2B C2U C2T 108.1(12) . .
C2V C2U C2B 119.5(15) . .
C2V C2U C2T 119.8(16) . .
C2U C2V C2E 120.8(15) . .
C2U C2V C2W 119.9(15) . .
C2W C2V C2E 108.1(12) . .
C2V C2W C2X 108.2(12) . .
C3G C2W C2V 120.4(15) . .
C3G C2W C2X 120.1(16) . .
C2W C2X C2F 107.7(12) . .
C2Y C2X C2F 120.1(15) . .
C2Y C2X C2W 120.0(15) . .
C2I C2Y C2Z 108.2(12) . .
C2X C2Y C2I 120.2(16) . .
C2X C2Y C2Z 119.5(15) . .
C3A C2Z C2Y 107.7(12) . .
C3H C2Z C2Y 120.6(16) . .
C3H C2Z C3A 119.9(15) . .
C2Z C3A C2J 108.3(12) . .
C3B C3A C2J 119.9(16) . .
C3B C3A C2Z 120.1(16) . .
C2M C3B C3C 108.3(12) . .
C3A C3B C2M 119.9(16) . .
C3A C3B C3C 119.8(17) . .
C3B C3C C2O 108.1(12) . .
C3D C3C C2O 120.1(16) . .
C3D C3C C3B 120.4(16) . .
C3C C3D C3E 119.3(18) . .
C3C C3D C3H 119.4(17) . .
C3H C3D C3E 108.1(13) . .
C2Q C3E C3D 120.9(18) . .
C2Q C3E C3F 120.2(17) . .
C3F C3E C3D 107.9(13) . .
C2T C3F C3E 120.1(17) . .
C2T C3F C3G 119.8(17) . .
C3G C3F C3E 107.8(13) . .
C2W C3G C3F 119.9(17) . .
C2W C3G C3H 120.1(16) . .
C3H C3G C3F 108.3(12) . .
C2Z C3H C3D 120.4(16) . .
C2Z C3H C3G 119.7(16) . .
C3G C3H C3D 107.9(12) . .

loop_
_geom_bond_atom_site_label_1
_geom_bond_atom_site_label_2
_geom_bond_distance
_geom_bond_site_symmetry_2
W1 V4 3.142(3) .
W1 V4 3.142(3) 14
W1 V7 3.154(4) .
W1 V9 3.146(3) .
W1 V9 3.146(3) 14
W1 O1 2.135(12) .
W1 O6 2.065(17) .
W1 O7 2.024(12) 14
W1 O7 2.024(12) .
W1 O8 1.692(13) .
W1 O9 2.002(12) 14
W1 O9 2.002(12) .
W2 V2 3.145(3) 10_556
W2 V2 3.145(3) .
W2 V3 3.141(4) .
W2 V5 3.153(3) 10_556
W2 V5 3.153(3) .
W2 O3 2.073(17) .
W2 O4 2.024(12) 10_556
W2 O4 2.024(12) .
W2 O12 1.740(14) .
W2 O13 2.056(11) 10_556
W2 O13 2.056(11) .
W2 O37 2.167(14) .
W3 V1 3.149(3) 13_565
W3 V1 3.149(3) .
W3 V6 3.135(3) .
W3 V6 3.135(3) 13_565
W3 V8 3.142(4) .
W3 O2 2.041(12) .
W3 O2 2.040(12) 13_565
W3 O5 2.045(13) 13_565
W3 O5 2.045(12) .
W3 O10 2.016(17) .
W3 O14 2.183(13) .
W3 O16 1.634(14) .
V1 O2 1.890(13) .
V1 O5 1.882(12) .
V1 O15 2.003(12) .
V1 O24 1.986(14) .
V1 O28 1.596(11) .
V1 O45 1.798(12) .
V2 O4 1.889(12) .
V2 O13 1.932(11) 10_556
V2 O17 1.562(11) .
V2 O18 1.992(13) .
V2 O38 2.008(11) 13_565
V2 O43 2.402(14) .
V3 O13 1.888(11) 10_556
V3 O13 1.888(11) .
V3 O23 2.004(12) 10_556
V3 O23 2.004(12) .
V3 O29 1.607(17) .
V4 O6 1.911(7) .
V4 O7 1.910(12) .
V4 O11 1.512(10) .
V4 O26 2.044(12) .
V4 O27 1.987(12) .
V5 O3 1.909(7) .
V5 O4 1.950(13) .
V5 O30 2.037(13) .
V5 O35 1.564(10) .
V5 O39 2.022(12) 13_565
V5 O46 2.397(14) .
V6 O5 1.931(12) .
V6 O10 1.922(7) .
V6 O21 1.573(11) .
V6 O25 2.041(14) .
V6 O31 1.981(12) .
V6 O47 1.784(11) .
V7 O9 1.951(13) 14
V7 O9 1.951(13) .
V7 O19 1.577(15) .
V7 O22 1.988(14) .
V7 O22 1.988(14) 14
V7 O42 2.021(19) .
V8 O2 1.912(13) 13_565
V8 O2 1.912(13) .
V8 O33 1.605(16) .
V8 O36 2.007(14) .
V8 O36 2.008(14) 13_565
V8 O40 2.213(18) .
V9 O7 1.922(12) .
V9 O9 1.882(12) .
V9 O20 1.622(11) .
V9 O32 1.969(13) .
V9 O34 2.036(13) .
V9 O41 2.415(13) .
S1 S2 1.457(15) 13_565
S1 S2 1.457(15) .
S1 S5 1.78(3) .
S1 O14 1.379(17) .
S1 O40 1.426(16) .
S1 O48 1.465(17) .
S2 S2 2.20(3) 13_565
S2 S5 1.43(2) .
S2 O14 1.361(15) .
S2 O45 1.455(12) .
S2 O47 1.528(12) .
S2 O48 1.88(2) .
S3 S4 1.454(8) .
S3 O1 1.432(8) .
S3 O41 1.600(12) .
S3 O41 1.600(12) 14
S3 O42 1.492(15) .
S3 O49 1.64(2) .
S4 O1 1.325(14) .
S4 O41 1.958(15) .
S4 O41 1.958(15) 14
S4 O49 1.505(15) .
S5 O14 1.448(17) .
S5 O47 1.584(14) .
S5 O47 1.584(14) 13_565
S5 O48 1.556(17) .
S6 O37 1.308(15) .
S6 O43 1.985(16) 10_556
S6 O43 1.984(16) .
S6 O44 1.444(16) .
S6 O46 1.536(13) .
S6 O46 1.536(13) 10_556
O1 O41 1.712(14) 14
O1 O41 1.712(14) .
O15 C2 1.26(2) .
O18 C1 1.24(2) .
O22 C6 1.20(2) .
O23 C1 1.268(19) .
O24 C7 1.24(2) .
O25 C2 1.16(2) .
O26 C3 1.20(2) .
O27 C5 1.308(16) .
O30 C63 1.261(16) .
O31 C66 1.260(15) .
O32 C6 1.30(2) .
O34 C3 1.23(2) .
O36 C7 1.16(2) .
O38 C54 1.220(18) .
O39 C54 1.238(19) .
N1 C40 1.348(18) .
N1 C48 1.36(2) .
N2 C42 1.365(6) .
N2 C47 1.371(6) .
N3 C31 1.385(7) .
N3 C38 1.378(7) .
N7 C47 1.379(5) .
N7 C47 1.379(5) 13_565
N8 C48 1.30(2) 14
N8 C48 1.30(2) .
N9 C38 1.374(7) 10_556
N9 C38 1.374(7) .
C1 C21 1.49(2) .
C2 C9 1.52(2) .
C3 C17 1.50(2) .
C4 C5 1.46(3) .
C4 C28 1.37(2) .
C4 C28 1.37(2) 14
C6 C23 1.56(2) .
C7 C29 1.55(3) .
C8 C10 1.424(19) .
C8 C20 1.37(2) .
C8 C24 1.37(2) .
C9 C27 1.33(2) .
C9 C30 1.39(2) .
C10 N4 1.3900 .
C10 N6 1.3900 .
N4 C11 1.3900 .
C11 N5 1.3900 .
C11 C56 1.417(17) .
N5 C12 1.3900 .
C12 N6 1.3900 .
C12 C14 1.390(11) .
C13 C36 1.40(2) 13_565
C13 C36 1.40(2) .
C13 C66 1.56(3) .
C14 C15 1.3900 .
C14 C19 1.3900 .
C15 C16 1.3900 .
C16 C17 1.3900 .
C17 C18 1.3900 .
C18 C19 1.3900 .
C20 C30 1.42(2) .
C21 C26 1.41(2) .
C21 C49 1.34(2) .
C22 C26 1.32(2) .
C22 C46 1.43(2) .
C23 C32 1.3900 .
C23 C50 1.3900 .
C32 C51 1.3900 .
C51 C33 1.3900 .
C33 C43 1.3900 .
C33 C38 1.390(17) .
C43 C50 1.3900 .
C24 C27 1.37(2) .
C25 C35 1.32(2) .
C25 C35 1.32(2) 14
C25 C40 1.45(3) .
C28 C35 1.39(2) .
C29 C41 1.41(2) .
C29 C44 1.46(2) .
C31 C65 1.461(17) .
C34 C39 1.42(2) .
C34 C48 1.44(2) .
C34 C53 1.50(2) .
C36 C45 1.38(2) .
C37 C42 1.33(3) .
C37 C45 1.51(2) .
C37 C45 1.51(2) 13_565
C39 C44 1.37(2) .
C41 C53 1.42(2) .
C46 C47 1.41(2) .
C46 C52 1.49(2) .
C49 C52 1.36(2) .
C54 C55 1.49(2) .
C55 C57 1.385(9) .
C55 C60 1.382(9) .
C56 C58 1.381(9) .
C56 C59 1.382(9) .
C57 C59 1.379(9) .
C58 C60 1.386(9) .
C61 C62 1.383(7) 13_565
C61 C62 1.383(7) 6_566
C61 C63 1.479(18) .
C62 C64 1.381(7) .
C64 C65 1.384(7) .
C1A C1B 1.47(2) .
C1A C1E 1.47(2) .
C1A C1I 1.22(3) .
C1B C1C 1.48(2) .
C1B C1L 1.23(3) .
C1C C1D 1.47(2) .
C1C C1O 1.23(3) .
C1D C1E 1.47(2) .
C1D C1R 1.23(3) .
C1E C1F 1.23(3) .
C1F C1G 1.47(2) .
C1F C1T 1.47(2) .
C1G C1H 1.22(3) .
C1G C1V 1.47(2) .
C1H C1I 1.47(2) .
C1H C1Y 1.47(2) .
C1I C1J 1.47(2) .
C1J C1K 1.23(3) .
C1J C1Z 1.47(2) .
C1K C1L 1.47(2) .
C1K C2C 1.47(2) .
C1L C1M 1.47(2) .
C1M C1N 1.23(3) .
C1M C2D 1.47(2) .
C1N C1O 1.46(2) .
C1N C2G 1.47(2) .
C1O C1P 1.47(2) .
C1P C1Q 1.23(3) .
C1P C2H 1.47(2) .
C1Q C1R 1.47(2) .
C1Q C2K 1.47(2) .
C1R C1S 1.47(2) .
C1S C1T 1.23(3) .
C1S C2L 1.47(2) .
C1T C1U 1.47(2) .
C1U C1V 1.47(2) .
C1U C2N 1.23(3) .
C1V C1W 1.23(3) .
C1W C1X 1.47(2) .
C1W C2P 1.47(2) .
C1X C1Y 1.23(3) .
C1X C2R 1.47(2) .
C1Y C1Z 1.47(2) .
C1Z C2A 1.23(3) .
C2A C2B 1.47(2) .
C2A C2S 1.47(2) .
C2B C2C 1.23(3) .
C2B C2U 1.47(2) .
C2C C2D 1.47(2) .
C2D C2E 1.23(3) .
C2E C2F 1.47(2) .
C2E C2V 1.47(2) .
C2F C2G 1.23(3) .
C2F C2X 1.47(2) .
C2G C2H 1.47(2) .
C2H C2I 1.23(3) .
C2I C2J 1.47(2) .
C2I C2Y 1.47(2) .
C2J C2K 1.23(3) .
C2J C3A 1.47(2) .
C2K C2L 1.47(2) .
C2L C2M 1.23(3) .
C2M C2N 1.47(2) .
C2M C3B 1.47(2) .
C2N C2O 1.47(2) .
C2O C2P 1.23(3) .
C2O C3C 1.47(2) .
C2P C2Q 1.47(2) .
C2Q C2R 1.47(2) .
C2Q C3E 1.23(3) .
C2R C2S 1.23(3) .
C2S C2T 1.47(2) .
C2T C2U 1.47(2) .
C2T C3F 1.23(3) .
C2U C2V 1.22(3) .
C2V C2W 1.47(2) .
C2W C2X 1.47(2) .
C2W C3G 1.23(3) .
C2X C2Y 1.23(3) .
C2Y C2Z 1.47(2) .
C2Z C3A 1.46(2) .
C2Z C3H 1.22(3) .
C3A C3B 1.22(3) .
C3B C3C 1.47(2) .
C3C C3D 1.23(3) .
C3D C3E 1.47(2) .
C3D C3H 1.47(2) .
C3E C3F 1.47(2) .
C3F C3G 1.47(2) .
C3G C3H 1.46(2) .
